data_4060816
loop_
_publ_author_name
'Takagi, Fusao'
'Seino, Hidetake'
'Mizobe, Yasushi'
'Hidai, Masanobu'

_publ_section_title
;
Synthesis of a New Tetrakis(hydrosulfido) Diiridium Complex and Its 
Conversion into Homo- and Heterometallic Sulfido-Hydrosulfido Clusters
;
_journal_issue 4
_journal_name_full Organometallics
_journal_page_first 694
_journal_page_last 699
_journal_paper_doi 10.1021/om0108550
_journal_volume 21
_journal_year 2002
_chemical_formula_sum 'C33 H50 Ir3 S4'
_chemical_formula_weight 1151.66
_space_group_IT_number 12
_symmetry_cell_setting monoclinic
_symmetry_space_group_name_Hall '-C 2y'
_symmetry_space_group_name_H-M 'C 1 2/m 1'
_audit_creation_date 'Fri Oct 13 03:26:00 2000'
_audit_creation_method 'from TEXRAY.INF file'
_cell_angle_alpha 90
_cell_angle_beta 122.465(7)
_cell_angle_gamma 90
_cell_formula_units_Z 4
_cell_length_a 17.522(2)
_cell_length_b 19.011(2)
_cell_length_c 12.912(1)
_cell_measurement_reflns_used 25
_cell_measurement_temperature 296.2
_cell_measurement_theta_max 20.0
_cell_measurement_theta_min 19.1
_cell_volume 3628.8(7)
_computing_cell_refinement 'Rigaku/AFC Diffractometer Control'
_computing_data_collection 'Rigaku/AFC Diffractometer Control'
_computing_data_reduction teXsan
_computing_publication_material teXsan
_computing_structure_refinement teXsan
_computing_structure_solution 'DIRDIF92 (PATTY)'
_diffrn_ambient_temperature 296.2
_diffrn_measurement_device_type 'Rigaku AFC7R'
_diffrn_measurement_method \w-2\q
_diffrn_orient_matrix_UB_11 -0.04583
_diffrn_orient_matrix_UB_12 -0.03793
_diffrn_orient_matrix_UB_13 -0.02219
_diffrn_orient_matrix_UB_21 -0.01769
_diffrn_orient_matrix_UB_22 0.02209
_diffrn_orient_matrix_UB_23 0.05442
_diffrn_orient_matrix_UB_31 -0.04650
_diffrn_orient_matrix_UB_32 0.02899
_diffrn_orient_matrix_UB_33 -0.07051
_diffrn_radiation_detector 'scintillation counter'
_diffrn_radiation_monochromator graphite
_diffrn_radiation_source 'Rigaku rotating anode'
_diffrn_radiation_type 'Mo K\a'
_diffrn_radiation_wavelength 0.7107
_diffrn_reflns_av_R_equivalents 0.032
_diffrn_reflns_av_sigmaI/netI 0.054
_diffrn_reflns_limit_h_max 22
_diffrn_reflns_limit_h_min 0
_diffrn_reflns_limit_k_max 24
_diffrn_reflns_limit_k_min 0
_diffrn_reflns_limit_l_max 14
_diffrn_reflns_limit_l_min -16
_diffrn_reflns_number 4432
_diffrn_reflns_reduction_process 'Lp corrections applied'
_diffrn_reflns_theta_max 27.49
_diffrn_reflns_theta_min 2.76
_diffrn_standards_decay_% -10.52
_diffrn_standards_interval_count 150
_diffrn_standards_number 3
_exptl_absorpt_coefficient_mu 11.256
_exptl_absorpt_correction_T_max 0.995
_exptl_absorpt_correction_T_min 0.276
_exptl_absorpt_correction_type psi-scan
_exptl_absorpt_process_details '(North, Phillips & Mathews, 1968)'
_exptl_crystal_colour darkred
_exptl_crystal_density_diffrn 2.108
_exptl_crystal_density_method 'not measured'
_exptl_crystal_description prismatic
_exptl_crystal_F_000 2172.00
_exptl_crystal_size_max 0.500
_exptl_crystal_size_mid 0.300
_exptl_crystal_size_min 0.150
_refine_diff_density_max 1.49
_refine_diff_density_min -3.75
_refine_ls_extinction_coef 0.0012(1)
_refine_ls_extinction_method 'Zachariasen(1967) type 2 Gaussian isotropic'
_refine_ls_goodness_of_fit_ref 1.944
_refine_ls_matrix_type full
_refine_ls_number_constraints 0
_refine_ls_number_parameters 143
_refine_ls_number_reflns 3101
_refine_ls_number_restraints 0
_refine_ls_R_factor_all 0.0478
_refine_ls_R_factor_gt 0.0478
_refine_ls_shift/su_max 0.2390
_refine_ls_shift/su_mean 0.0250
_refine_ls_structure_factor_coef F
_refine_ls_weighting_details 'w = 1/[\s^2^(Fo) + 0.00027|Fo|^2^]'
_refine_ls_weighting_scheme calc
_refine_ls_wR_factor_gt 0.0588
_refine_ls_wR_factor_ref 0.0588
_reflns_number_gt 3101
_reflns_number_total 4295
_reflns_threshold_expression >3.0sigma(I)
_cod_original_sg_symbol_H-M 'C 2/m'
_cod_database_code 4060816

loop_
_symmetry_equiv_pos_as_xyz
x,y,z
x,-y,z
-x,-y,-z
-x,y,-z
1/2+x,1/2+y,z
1/2+x,1/2-y,z
1/2-x,1/2-y,-z
1/2-x,1/2+y,-z

loop_
_atom_site_label
_atom_site_type_symbol
_atom_site_fract_x
_atom_site_fract_y
_atom_site_fract_z
_atom_site_U_iso_or_equiv
_atom_site_adp_type
_atom_site_occupancy
_atom_site_calc_flag
_atom_site_refinement_flags
_atom_site_disorder_assembly
_atom_site_disorder_group
Ir(1) Ir 0.23605(4) 0.0000 0.11218(5) 0.0468(2) Uani 1.00 d S . .
Ir(2) Ir 0.15333(3) 0.09509(2) 0.27507(4) 0.0461(1) Uani 1.00 d . . .
S(1) S 0.2522(3) 0.0000 0.3075(3) 0.0427(10) Uani 1.00 d S . .
S(2) S 0.1301(2) 0.0888(2) 0.0772(3) 0.0556(9) Uani 1.00 d . . .
S(3) S 0.0535(3) 0.0000 0.2302(4) 0.057(1) Uani 1.00 d S . .
C(1a) C 0.260(2) 0.0000 -0.039(2) 0.07(1) Uani 0.70 d SP . .
C(1b) C 0.388(7) 0.0000 0.190(9) 0.07(2) Uiso 0.30 d SP . .
C(2a) C 0.305(2) 0.067(1) 0.045(3) 0.068(8) Uani 0.70 d P . .
C(2b) C 0.348(4) 0.056(3) 0.121(5) 0.05(1) Uiso 0.30 d P . .
C(3a) C 0.371(2) 0.035(1) 0.164(2) 0.072(9) Uani 0.70 d P . .
C(3b) C 0.275(4) 0.040(3) -0.010(5) 0.05(1) Uiso 0.30 d P . .
C(4a) C 0.196(2) 0.0000 -0.170(2) 0.15(2) Uani 0.70 d SP . .
C(4b) C 0.455(8) 0.0000 0.308(10) 0.12(2) Uiso 0.30 d SP . .
C(5a) C 0.283(2) 0.139(2) -0.001(3) 0.13(1) Uani 0.70 d P . .
C(5b) C 0.370(5) 0.129(4) 0.145(6) 0.10(2) Uiso 0.30 d P . .
C(6a) C 0.436(2) 0.083(2) 0.268(3) 0.14(1) Uani 0.70 d P . .
C(6b) C 0.226(6) 0.093(5) -0.104(8) 0.14(2) Uiso 0.30 d P . .
C(7a) C 0.2368(10) 0.1507(9) 0.450(1) 0.0666 Uiso 0.35 d P . .
C(7b) C 0.246(1) 0.163(1) 0.434(1) 0.0597 Uiso 0.30 d P . .
C(7c) C 0.2516(9) 0.1744(9) 0.397(1) 0.0671 Uiso 0.35 d P . .
C(8a) C 0.151(1) 0.1412(9) 0.430(1) 0.0666 Uiso 0.35 d P . .
C(8b) C 0.176(1) 0.1407(10) 0.447(1) 0.0597 Uiso 0.30 d P . .
C(8c) C 0.218(1) 0.1380(9) 0.459(1) 0.0671 Uiso 0.35 d P . .
C(9a) C 0.0885(9) 0.1781(10) 0.324(1) 0.0666 Uiso 0.35 d P . .
C(9b) C 0.095(1) 0.168(1) 0.349(1) 0.0597 Uiso 0.30 d P . .
C(9c) C 0.125(1) 0.1487(9) 0.395(1) 0.0671 Uiso 0.35 d P . .
C(10a) C 0.136(1) 0.2105(9) 0.278(1) 0.0666 Uiso 0.35 d P . .
C(10b) C 0.115(1) 0.2071(10) 0.275(1) 0.0597 Uiso 0.30 d P . .
C(10c) C 0.1001(10) 0.1917(9) 0.294(1) 0.0671 Uiso 0.35 d P . .
C(11a) C 0.2277(10) 0.1935(9) 0.355(1) 0.0666 Uiso 0.35 d P . .
C(11b) C 0.209(1) 0.204(1) 0.327(1) 0.0597 Uiso 0.30 d P . .
C(11c) C 0.179(1) 0.2076(9) 0.295(1) 0.0671 Uiso 0.35 d P . .
C(12a) C 0.326(1) 0.120(1) 0.556(2) 0.0666 Uiso 0.35 d P . .
C(12b) C 0.347(1) 0.146(2) 0.521(2) 0.0597 Uiso 0.30 d P . .
C(12c) C 0.351(1) 0.177(1) 0.435(2) 0.0671 Uiso 0.35 d P . .
C(13a) C 0.129(2) 0.098(1) 0.511(2) 0.0666 Uiso 0.35 d P . .
C(13b) C 0.186(2) 0.094(1) 0.551(2) 0.0597 Uiso 0.30 d P . .
C(13c) C 0.275(1) 0.094(1) 0.577(2) 0.0671 Uiso 0.35 d P . .
C(14a) C -0.0142(9) 0.182(1) 0.267(2) 0.0666 Uiso 0.35 d P . .
C(14b) C 0.000(1) 0.157(2) 0.326(2) 0.0597 Uiso 0.30 d P . .
C(14c) C 0.060(1) 0.119(1) 0.430(2) 0.0671 Uiso 0.35 d P . .
C(15a) C 0.095(2) 0.257(1) 0.162(2) 0.0666 Uiso 0.35 d P . .
C(15b) C 0.047(1) 0.247(1) 0.156(2) 0.0597 Uiso 0.30 d P . .
C(15c) C 0.004(1) 0.217(1) 0.198(2) 0.0671 Uiso 0.35 d P . .
C(16a) C 0.305(1) 0.218(1) 0.340(2) 0.0666 Uiso 0.35 d P . .
C(16b) C 0.261(2) 0.240(1) 0.277(2) 0.0597 Uiso 0.30 d P . .
C(16c) C 0.184(2) 0.254(1) 0.201(2) 0.0671 Uiso 0.35 d P . .
C(17) C 0.5000 0.072(2) 0.0000 0.13(1) Uani 1.00 d S . .
C(18) C 0.559(1) 0.037(1) 0.098(2) 0.124(9) Uani 1.00 d . . .

loop_
_atom_site_aniso_label
_atom_site_aniso_U_11
_atom_site_aniso_U_22
_atom_site_aniso_U_33
_atom_site_aniso_U_12
_atom_site_aniso_U_13
_atom_site_aniso_U_23
Ir(1) 0.0420(4) 0.0549(4) 0.0442(3) 0.0000 0.0236(3) 0.0000
Ir(2) 0.0452(3) 0.0445(3) 0.0433(2) 0.0050(2) 0.0203(2) -0.0004(2)
S(1) 0.037(2) 0.045(2) 0.039(2) 0.0000 0.016(2) 0.0000
S(2) 0.055(2) 0.060(2) 0.043(1) 0.012(2) 0.021(1) 0.009(1)
S(3) 0.041(2) 0.060(3) 0.065(2) 0.0000 0.025(2) 0.0000
C(1a) 0.03(1) 0.13(4) 0.04(1) 0.0000 0.02(1) 0.0000
C(2a) 0.09(2) 0.06(1) 0.10(2) -0.02(1) 0.08(2) -0.02(1)
C(3a) 0.06(2) 0.09(2) 0.08(2) 0.00(1) 0.05(2) 0.03(1)
C(4a) 0.06(2) 0.37(8) 0.04(1) 0.0000 0.03(2) 0.0000
C(5a) 0.13(3) 0.11(2) 0.22(3) 0.03(2) 0.13(3) 0.08(2)
C(6a) 0.07(2) 0.24(4) 0.13(2) -0.09(2) 0.06(2) -0.12(3)
C(17) 0.15(3) 0.14(3) 0.12(2) 0.0000 0.08(3) 0.0000
C(18) 0.10(2) 0.17(3) 0.10(1) -0.02(1) 0.06(1) -0.04(1)

loop_
_atom_type_symbol
_atom_type_description
_atom_type_scat_dispersion_real
_atom_type_scat_dispersion_imag
_atom_type_scat_source
C C 0.003 0.002 'International Tables for Crystallography (1992, Vol. C, Tables 4.2.6.8 and 6.1.1.1)'
H H 0.000 0.000 'International Tables for Crystallography (1992, Vol. C, Table 6.1.1.2)'
S S 0.125 0.123 'International Tables for Crystallography (1992, Vol. C, Tables 4.2.6.8 and 6.1.1.1)'
Ir Ir -1.444 7.990 'International Tables for Crystallography (1992, Vol. C, Tables 4.2.6.8 and 6.1.1.1)'

loop_
_geom_angle_atom_site_label_1
_geom_angle_atom_site_label_2
_geom_angle_atom_site_label_3
_geom_angle
_geom_angle_site_symmetry_1
_geom_angle_site_symmetry_2
_geom_angle_site_symmetry_3
_geom_angle_publ_flag
S(1) Ir(1) S(2) 80.6(1) 1_555 1_555 1_555 yes
S(1) Ir(1) S(2) 80.6(1) 1_555 1_555 2_555 yes
S(1) Ir(1) C(1a) 165.0(6) 1_555 1_555 1_555 yes
S(1) Ir(1) C(1b) 94(3) 1_555 1_555 1_555 yes
S(1) Ir(1) C(2a) 129.1(7) 1_555 1_555 1_555 yes
S(1) Ir(1) C(2a) 129.1(7) 1_555 1_555 2_555 yes
S(1) Ir(1) C(2b) 110(1) 1_555 1_555 1_555 yes
S(1) Ir(1) C(2b) 110(1) 1_555 1_555 2_555 yes
S(1) Ir(1) C(3a) 100.6(8) 1_555 1_555 1_555 yes
S(1) Ir(1) C(3a) 100.6(8) 1_555 1_555 2_555 yes
S(1) Ir(1) C(3b) 150(1) 1_555 1_555 1_555 yes
S(1) Ir(1) C(3b) 150(1) 1_555 1_555 2_555 yes
S(2) Ir(1) S(2) 91.0(2) 1_555 1_555 2_555 yes
S(2) Ir(1) C(1a) 109.5(4) 1_555 1_555 1_555 yes
S(2) Ir(1) C(1b) 133.9(5) 1_555 1_555 1_555 yes
S(2) Ir(1) C(2a) 93.2(7) 1_555 1_555 1_555 yes
S(2) Ir(1) C(2a) 150.2(7) 1_555 1_555 2_555 yes
S(2) Ir(1) C(2b) 104(1) 1_555 1_555 1_555 yes
S(2) Ir(1) C(2b) 161(1) 1_555 1_555 2_555 yes
S(2) Ir(1) C(3a) 116.5(7) 1_555 1_555 1_555 yes
S(2) Ir(1) C(3a) 152.3(7) 1_555 1_555 2_555 yes
S(2) Ir(1) C(3b) 97(1) 1_555 1_555 1_555 yes
S(2) Ir(1) C(3b) 129(1) 1_555 1_555 2_555 yes
S(2) Ir(1) C(1a) 109.5(4) 2_555 1_555 1_555 yes
S(2) Ir(1) C(1b) 133.9(5) 2_555 1_555 1_555 yes
S(2) Ir(1) C(2a) 150.2(7) 2_555 1_555 1_555 yes
S(2) Ir(1) C(2a) 93.2(7) 2_555 1_555 2_555 yes
S(2) Ir(1) C(2b) 161(1) 2_555 1_555 1_555 yes
S(2) Ir(1) C(2b) 104(1) 2_555 1_555 2_555 yes
S(2) Ir(1) C(3a) 152.3(7) 2_555 1_555 1_555 yes
S(2) Ir(1) C(3a) 116.5(7) 2_555 1_555 2_555 yes
S(2) Ir(1) C(3b) 129(1) 2_555 1_555 1_555 yes
S(2) Ir(1) C(3b) 97(1) 2_555 1_555 2_555 yes
C(1a) Ir(1) C(1b) 70(3) 1_555 1_555 1_555 yes
C(1a) Ir(1) C(2a) 41.8(8) 1_555 1_555 1_555 yes
C(1a) Ir(1) C(2a) 41.8(8) 1_555 1_555 2_555 yes
C(1a) Ir(1) C(2b) 56(1) 1_555 1_555 1_555 yes
C(1a) Ir(1) C(2b) 56(1) 1_555 1_555 2_555 yes
C(1a) Ir(1) C(3a) 65.3(10) 1_555 1_555 1_555 yes
C(1a) Ir(1) C(3a) 65.3(10) 1_555 1_555 2_555 yes
C(1a) Ir(1) C(3b) 21(1) 1_555 1_555 1_555 yes
C(1a) Ir(1) C(3b) 21(1) 1_555 1_555 2_555 yes
C(1b) Ir(1) C(2a) 54(2) 1_555 1_555 1_555 yes
C(1b) Ir(1) C(2a) 54(2) 1_555 1_555 2_555 yes
C(1b) Ir(1) C(2b) 34(2) 1_555 1_555 1_555 yes
C(1b) Ir(1) C(2b) 34(2) 1_555 1_555 2_555 yes
C(1b) Ir(1) C(3a) 18(1) 1_555 1_555 1_555 yes
C(1b) Ir(1) C(3a) 18(1) 1_555 1_555 2_555 yes
C(1b) Ir(1) C(3b) 64(3) 1_555 1_555 1_555 yes
C(1b) Ir(1) C(3b) 64(3) 1_555 1_555 2_555 yes
C(2a) Ir(1) C(2a) 69(1) 1_555 1_555 2_555 yes
C(2a) Ir(1) C(2b) 22(1) 1_555 1_555 1_555 yes
C(2a) Ir(1) C(2b) 68(2) 1_555 1_555 2_555 yes
C(2a) Ir(1) C(3a) 38.5(9) 1_555 1_555 1_555 yes
C(2a) Ir(1) C(3a) 64(1) 1_555 1_555 2_555 yes
C(2a) Ir(1) C(3b) 20(1) 1_555 1_555 1_555 yes
C(2a) Ir(1) C(3b) 57(1) 1_555 1_555 2_555 yes
C(2a) Ir(1) C(2b) 68(2) 2_555 1_555 1_555 yes
C(2a) Ir(1) C(2b) 22(1) 2_555 1_555 2_555 yes
C(2a) Ir(1) C(3a) 64(1) 2_555 1_555 1_555 yes
C(2a) Ir(1) C(3a) 38.5(9) 2_555 1_555 2_555 yes
C(2a) Ir(1) C(3b) 57(1) 2_555 1_555 1_555 yes
C(2a) Ir(1) C(3b) 20(1) 2_555 1_555 2_555 yes
C(2b) Ir(1) C(2b) 58(3) 1_555 1_555 2_555 yes
C(2b) Ir(1) C(3a) 16(1) 1_555 1_555 1_555 yes
C(2b) Ir(1) C(3a) 48(1) 1_555 1_555 2_555 yes
C(2b) Ir(1) C(3b) 40(2) 1_555 1_555 1_555 yes
C(2b) Ir(1) C(3b) 65(2) 1_555 1_555 2_555 yes
C(2b) Ir(1) C(3a) 48(1) 2_555 1_555 1_555 yes
C(2b) Ir(1) C(3a) 16(1) 2_555 1_555 2_555 yes
C(2b) Ir(1) C(3b) 65(2) 2_555 1_555 1_555 yes
C(2b) Ir(1) C(3b) 40(2) 2_555 1_555 2_555 yes
C(3a) Ir(1) C(3a) 35(1) 1_555 1_555 2_555 yes
C(3a) Ir(1) C(3b) 53(1) 1_555 1_555 1_555 yes
C(3a) Ir(1) C(3b) 67(1) 1_555 1_555 2_555 yes
C(3a) Ir(1) C(3b) 67(1) 2_555 1_555 1_555 yes
C(3a) Ir(1) C(3b) 53(1) 2_555 1_555 2_555 yes
C(3b) Ir(1) C(3b) 41(2) 1_555 1_555 2_555 yes
S(1) Ir(2) S(2) 80.7(1) 1_555 1_555 1_555 yes
S(1) Ir(2) S(3) 80.5(1) 1_555 1_555 1_555 yes
S(1) Ir(2) C(8c) 100.9(4) 1_555 1_555 1_555 yes
S(1) Ir(2) C(7c) 100.3(4) 1_555 1_555 1_555 yes
S(1) Ir(2) C(11c) 130.1(5) 1_555 1_555 1_555 yes
S(1) Ir(2) C(10c) 162.9(3) 1_555 1_555 1_555 yes
S(1) Ir(2) C(9c) 132.0(4) 1_555 1_555 1_555 yes
S(1) Ir(2) C(8a) 120.6(4) 1_555 1_555 1_555 yes
S(1) Ir(2) C(7a) 99.5(4) 1_555 1_555 1_555 yes
S(1) Ir(2) C(11a) 111.9(4) 1_555 1_555 1_555 yes
S(1) Ir(2) C(10a) 147.2(5) 1_555 1_555 1_555 yes
S(1) Ir(2) C(9a) 157.4(4) 1_555 1_555 1_555 yes
S(1) Ir(2) C(8b) 113.6(4) 1_555 1_555 1_555 yes
S(1) Ir(2) C(7b) 100.1(5) 1_555 1_555 1_555 yes
S(1) Ir(2) C(11b) 119.6(5) 1_555 1_555 1_555 yes
S(1) Ir(2) C(10b) 156.1(5) 1_555 1_555 1_555 yes
S(1) Ir(2) C(9b) 149.2(4) 1_555 1_555 1_555 yes
S(2) Ir(2) S(3) 91.2(2) 1_555 1_555 1_555 yes
S(2) Ir(2) C(8c) 152.5(5) 1_555 1_555 1_555 yes
S(2) Ir(2) C(7c) 115.1(5) 1_555 1_555 1_555 yes
S(2) Ir(2) C(11c) 94.9(5) 1_555 1_555 1_555 yes
S(2) Ir(2) C(10c) 109.6(5) 1_555 1_555 1_555 yes
S(2) Ir(2) C(9c) 147.2(4) 1_555 1_555 1_555 yes
S(2) Ir(2) C(8a) 157.6(4) 1_555 1_555 1_555 yes
S(2) Ir(2) C(7a) 140.3(5) 1_555 1_555 1_555 yes
S(2) Ir(2) C(11a) 105.5(5) 1_555 1_555 1_555 yes
S(2) Ir(2) C(10a) 96.9(5) 1_555 1_555 1_555 yes
S(2) Ir(2) C(9a) 121.6(4) 1_555 1_555 1_555 yes
S(2) Ir(2) C(8b) 159.8(5) 1_555 1_555 1_555 yes
S(2) Ir(2) C(7b) 129.9(6) 1_555 1_555 1_555 yes
S(2) Ir(2) C(11b) 99.7(5) 1_555 1_555 1_555 yes
S(2) Ir(2) C(10b) 99.7(5) 1_555 1_555 1_555 yes
S(2) Ir(2) C(9b) 130.1(4) 1_555 1_555 1_555 yes
S(3) Ir(2) C(8c) 116.2(5) 1_555 1_555 1_555 yes
S(3) Ir(2) C(7c) 153.5(5) 1_555 1_555 1_555 yes
S(3) Ir(2) C(11c) 149.3(5) 1_555 1_555 1_555 yes
S(3) Ir(2) C(10c) 112.1(5) 1_555 1_555 1_555 yes
S(3) Ir(2) C(9c) 96.4(5) 1_555 1_555 1_555 yes
S(3) Ir(2) C(8a) 98.8(5) 1_555 1_555 1_555 yes
S(3) Ir(2) C(7a) 128.3(5) 1_555 1_555 1_555 yes
S(3) Ir(2) C(11a) 160.3(6) 1_555 1_555 1_555 yes
S(3) Ir(2) C(10a) 132.2(5) 1_555 1_555 1_555 yes
S(3) Ir(2) C(9a) 100.9(5) 1_555 1_555 1_555 yes
S(3) Ir(2) C(8b) 104.8(6) 1_555 1_555 1_555 yes
S(3) Ir(2) C(7b) 138.7(6) 1_555 1_555 1_555 yes
S(3) Ir(2) C(11b) 158.3(6) 1_555 1_555 1_555 yes
S(3) Ir(2) C(10b) 123.3(5) 1_555 1_555 1_555 yes
S(3) Ir(2) C(9b) 97.6(5) 1_555 1_555 1_555 yes
C(8c) Ir(2) C(7c) 37.4(7) 1_555 1_555 1_555 yes
C(8c) Ir(2) C(11c) 62.9(6) 1_555 1_555 1_555 yes
C(8c) Ir(2) C(10c) 63.6(5) 1_555 1_555 1_555 yes
C(8c) Ir(2) C(9c) 38.0(6) 1_555 1_555 1_555 yes
C(8c) Ir(2) C(8a) 27.3(7) 1_555 1_555 1_555 yes
C(8c) Ir(2) C(7a) 12.3(7) 1_555 1_555 1_555 yes
C(8c) Ir(2) C(11a) 48.1(7) 1_555 1_555 1_555 yes
C(8c) Ir(2) C(10a) 66.8(5) 1_555 1_555 1_555 yes
C(8c) Ir(2) C(9a) 58.0(5) 1_555 1_555 1_555 yes
C(8c) Ir(2) C(8b) 17.7(7) 1_555 1_555 1_555 yes
C(8c) Ir(2) C(7b) 22.6(8) 1_555 1_555 1_555 yes
C(8c) Ir(2) C(11b) 55.4(7) 1_555 1_555 1_555 yes
C(8c) Ir(2) C(10b) 67.9(5) 1_555 1_555 1_555 yes
C(8c) Ir(2) C(9b) 52.2(6) 1_555 1_555 1_555 yes
C(7c) Ir(2) C(11c) 37.4(5) 1_555 1_555 1_555 yes
C(7c) Ir(2) C(10c) 63.1(6) 1_555 1_555 1_555 yes
C(7c) Ir(2) C(9c) 63.2(7) 1_555 1_555 1_555 yes
C(7c) Ir(2) C(8a) 57.7(7) 1_555 1_555 1_555 yes
C(7c) Ir(2) C(7a) 25.3(7) 1_555 1_555 1_555 yes
C(7c) Ir(2) C(11a) 15.6(5) 1_555 1_555 1_555 yes
C(7c) Ir(2) C(10a) 50.9(5) 1_555 1_555 1_555 yes
C(7c) Ir(2) C(9a) 68.4(6) 1_555 1_555 1_555 yes
C(7c) Ir(2) C(8b) 50.3(8) 1_555 1_555 1_555 yes
C(7c) Ir(2) C(7b) 14.8(8) 1_555 1_555 1_555 yes
C(7c) Ir(2) C(11b) 25.6(5) 1_555 1_555 1_555 yes
C(7c) Ir(2) C(10b) 57.6(5) 1_555 1_555 1_555 yes
C(7c) Ir(2) C(9b) 68.1(7) 1_555 1_555 1_555 yes
C(11c) Ir(2) C(10c) 37.9(7) 1_555 1_555 1_555 yes
C(11c) Ir(2) C(9c) 63.5(7) 1_555 1_555 1_555 yes
C(11c) Ir(2) C(8a) 66.6(7) 1_555 1_555 1_555 yes
C(11c) Ir(2) C(7a) 54.6(6) 1_555 1_555 1_555 yes
C(11c) Ir(2) C(11a) 22.1(5) 1_555 1_555 1_555 yes
C(11c) Ir(2) C(10a) 17.1(7) 1_555 1_555 1_555 yes
C(11c) Ir(2) C(9a) 50.9(8) 1_555 1_555 1_555 yes
C(11c) Ir(2) C(8b) 65.1(7) 1_555 1_555 1_555 yes
C(11c) Ir(2) C(7b) 46.8(6) 1_555 1_555 1_555 yes
C(11c) Ir(2) C(11b) 12.2(5) 1_555 1_555 1_555 yes
C(11c) Ir(2) C(10b) 26.1(7) 1_555 1_555 1_555 yes
C(11c) Ir(2) C(9b) 56.3(8) 1_555 1_555 1_555 yes
C(10c) Ir(2) C(9c) 38.3(6) 1_555 1_555 1_555 yes
C(10c) Ir(2) C(8a) 48.0(6) 1_555 1_555 1_555 yes
C(10c) Ir(2) C(7a) 63.8(5) 1_555 1_555 1_555 yes
C(10c) Ir(2) C(11a) 52.9(6) 1_555 1_555 1_555 yes
C(10c) Ir(2) C(10a) 22.2(8) 1_555 1_555 1_555 yes
C(10c) Ir(2) C(9a) 15.2(7) 1_555 1_555 1_555 yes
C(10c) Ir(2) C(8b) 53.2(6) 1_555 1_555 1_555 yes
C(10c) Ir(2) C(7b) 62.8(6) 1_555 1_555 1_555 yes
C(10c) Ir(2) C(11b) 46.6(7) 1_555 1_555 1_555 yes
C(10c) Ir(2) C(10b) 13.9(8) 1_555 1_555 1_555 yes
C(10c) Ir(2) C(9b) 23.3(7) 1_555 1_555 1_555 yes
C(9c) Ir(2) C(8a) 12.0(5) 1_555 1_555 1_555 yes
C(9c) Ir(2) C(7a) 46.2(6) 1_555 1_555 1_555 yes
C(9c) Ir(2) C(11a) 63.9(7) 1_555 1_555 1_555 yes
C(9c) Ir(2) C(10a) 55.1(7) 1_555 1_555 1_555 yes
C(9c) Ir(2) C(9a) 25.6(6) 1_555 1_555 1_555 yes
C(9c) Ir(2) C(8b) 21.0(6) 1_555 1_555 1_555 yes
C(9c) Ir(2) C(7b) 52.6(7) 1_555 1_555 1_555 yes
C(9c) Ir(2) C(11b) 64.6(8) 1_555 1_555 1_555 yes
C(9c) Ir(2) C(10b) 50.0(7) 1_555 1_555 1_555 yes
C(9c) Ir(2) C(9b) 17.2(6) 1_555 1_555 1_555 yes
C(8a) Ir(2) C(7a) 37.1(7) 1_555 1_555 1_555 yes
C(8a) Ir(2) C(11a) 61.9(7) 1_555 1_555 1_555 yes
C(8a) Ir(2) C(10a) 61.6(7) 1_555 1_555 1_555 yes
C(8a) Ir(2) C(9a) 36.8(5) 1_555 1_555 1_555 yes
C(8a) Ir(2) C(8b) 9.6(6) 1_555 1_555 1_555 yes
C(8a) Ir(2) C(7b) 45.1(7) 1_555 1_555 1_555 yes
C(8a) Ir(2) C(11b) 64.9(8) 1_555 1_555 1_555 yes
C(8a) Ir(2) C(10b) 58.1(7) 1_555 1_555 1_555 yes
C(8a) Ir(2) C(9b) 28.9(5) 1_555 1_555 1_555 yes
C(7a) Ir(2) C(11a) 37.2(7) 1_555 1_555 1_555 yes
C(7a) Ir(2) C(10a) 61.9(5) 1_555 1_555 1_555 yes
C(7a) Ir(2) C(9a) 61.7(5) 1_555 1_555 1_555 yes
C(7a) Ir(2) C(8b) 28.0(7) 1_555 1_555 1_555 yes
C(7a) Ir(2) C(7b) 10.4(8) 1_555 1_555 1_555 yes
C(7a) Ir(2) C(11b) 45.5(6) 1_555 1_555 1_555 yes
C(7a) Ir(2) C(10b) 64.9(5) 1_555 1_555 1_555 yes
C(7a) Ir(2) C(9b) 57.6(6) 1_555 1_555 1_555 yes
C(11a) Ir(2) C(10a) 37.0(5) 1_555 1_555 1_555 yes
C(11a) Ir(2) C(9a) 61.7(7) 1_555 1_555 1_555 yes
C(11a) Ir(2) C(8b) 56.7(8) 1_555 1_555 1_555 yes
C(11a) Ir(2) C(7b) 27.6(7) 1_555 1_555 1_555 yes
C(11a) Ir(2) C(11b) 10.1(5) 1_555 1_555 1_555 yes
C(11a) Ir(2) C(10b) 44.7(6) 1_555 1_555 1_555 yes
C(11a) Ir(2) C(9b) 63.8(7) 1_555 1_555 1_555 yes
C(10a) Ir(2) C(9a) 36.8(7) 1_555 1_555 1_555 yes
C(10a) Ir(2) C(8b) 63.2(6) 1_555 1_555 1_555 yes
C(10a) Ir(2) C(7b) 56.6(5) 1_555 1_555 1_555 yes
C(10a) Ir(2) C(11b) 28.2(6) 1_555 1_555 1_555 yes
C(10a) Ir(2) C(10b) 9.1(7) 1_555 1_555 1_555 yes
C(10a) Ir(2) C(9b) 43.7(8) 1_555 1_555 1_555 yes
C(9a) Ir(2) C(8b) 44.0(6) 1_555 1_555 1_555 yes
C(9a) Ir(2) C(7b) 63.9(6) 1_555 1_555 1_555 yes
C(9a) Ir(2) C(11b) 57.4(7) 1_555 1_555 1_555 yes
C(9a) Ir(2) C(10b) 29.0(8) 1_555 1_555 1_555 yes
C(9a) Ir(2) C(9b) 8.7(7) 1_555 1_555 1_555 yes
C(8b) Ir(2) C(7b) 36.8(8) 1_555 1_555 1_555 yes
C(8b) Ir(2) C(11b) 61.2(8) 1_555 1_555 1_555 yes
C(8b) Ir(2) C(10b) 61.3(6) 1_555 1_555 1_555 yes
C(8b) Ir(2) C(9b) 36.8(6) 1_555 1_555 1_555 yes
C(7b) Ir(2) C(11b) 36.6(6) 1_555 1_555 1_555 yes
C(7b) Ir(2) C(10b) 61.1(5) 1_555 1_555 1_555 yes
C(7b) Ir(2) C(9b) 61.3(6) 1_555 1_555 1_555 yes
C(11b) Ir(2) C(10b) 36.5(6) 1_555 1_555 1_555 yes
C(11b) Ir(2) C(9b) 61.2(8) 1_555 1_555 1_555 yes
C(10b) Ir(2) C(9b) 36.7(8) 1_555 1_555 1_555 yes
Ir(1) S(1) Ir(2) 98.74(9) 1_555 1_555 1_555 yes
Ir(1) S(1) Ir(2) 98.74(9) 1_555 1_555 2_555 yes
Ir(2) S(1) Ir(2) 98.8(2) 1_555 1_555 2_555 yes
Ir(1) S(2) Ir(2) 99.7(1) 1_555 1_555 1_555 yes
Ir(2) S(3) Ir(2) 99.9(2) 1_555 1_555 2_555 yes
Ir(1) C(1a) C(2a) 69(1) 1_555 1_555 1_555 yes
Ir(1) C(1a) C(2a) 69(1) 1_555 1_555 2_555 yes
Ir(1) C(1a) C(3b) 75(5) 1_555 1_555 1_555 yes
Ir(1) C(1a) C(3b) 75(5) 1_555 1_555 2_555 yes
Ir(1) C(1a) C(4a) 129(2) 1_555 1_555 1_555 yes
C(2a) C(1a) C(2a) 106(2) 1_555 1_555 2_555 yes
C(2a) C(1a) C(3b) 13(3) 1_555 1_555 1_555 yes
C(2a) C(1a) C(3b) 120(4) 1_555 1_555 2_555 yes
C(2a) C(1a) C(4a) 126(1) 1_555 1_555 1_555 yes
C(2a) C(1a) C(3b) 120(4) 2_555 1_555 1_555 yes
C(2a) C(1a) C(3b) 13(3) 2_555 1_555 2_555 yes
C(2a) C(1a) C(4a) 126(1) 2_555 1_555 1_555 yes
C(3b) C(1a) C(3b) 133(7) 1_555 1_555 2_555 yes
C(3b) C(1a) C(4a) 113(3) 1_555 1_555 1_555 yes
C(3b) C(1a) C(4a) 113(3) 2_555 1_555 1_555 yes
Ir(1) C(1b) C(2b) 68(5) 1_555 1_555 1_555 yes
Ir(1) C(1b) C(2b) 68(5) 1_555 1_555 2_555 yes
Ir(1) C(1b) C(3a) 73(9) 1_555 1_555 1_555 yes
Ir(1) C(1b) C(3a) 73(9) 1_555 1_555 2_555 yes
Ir(1) C(1b) C(4b) 128(11) 1_555 1_555 1_555 yes
C(2b) C(1b) C(2b) 107(7) 1_555 1_555 2_555 yes
C(2b) C(1b) C(3a) 12(4) 1_555 1_555 1_555 yes
C(2b) C(1b) C(3a) 119(9) 1_555 1_555 2_555 yes
C(2b) C(1b) C(4b) 126(3) 1_555 1_555 1_555 yes
C(2b) C(1b) C(3a) 119(9) 2_555 1_555 1_555 yes
C(2b) C(1b) C(3a) 12(4) 2_555 1_555 2_555 yes
C(2b) C(1b) C(4b) 126(3) 2_555 1_555 1_555 yes
C(3a) C(1b) C(3a) 131(12) 1_555 1_555 2_555 yes
C(3a) C(1b) C(4b) 114(6) 1_555 1_555 1_555 yes
C(3a) C(1b) C(4b) 114(6) 2_555 1_555 1_555 yes
Ir(1) C(2a) C(1a) 68(1) 1_555 1_555 1_555 yes
Ir(1) C(2a) C(2b) 75(5) 1_555 1_555 1_555 yes
Ir(1) C(2a) C(3a) 69(1) 1_555 1_555 1_555 yes
Ir(1) C(2a) C(3b) 74(5) 1_555 1_555 1_555 yes
Ir(1) C(2a) C(5a) 127(2) 1_555 1_555 1_555 yes
C(1a) C(2a) C(2b) 113(4) 1_555 1_555 1_555 yes
C(1a) C(2a) C(3a) 102(1) 1_555 1_555 1_555 yes
C(1a) C(2a) C(3b) 13(3) 1_555 1_555 1_555 yes
C(1a) C(2a) C(5a) 123(2) 1_555 1_555 1_555 yes
C(2b) C(2a) C(3a) 10(4) 1_555 1_555 1_555 yes
C(2b) C(2a) C(3b) 127(6) 1_555 1_555 1_555 yes
C(2b) C(2a) C(5a) 123(4) 1_555 1_555 1_555 yes
C(3a) C(2a) C(3b) 116(4) 1_555 1_555 1_555 yes
C(3a) C(2a) C(5a) 134(2) 1_555 1_555 1_555 yes
C(3b) C(2a) C(5a) 109(4) 1_555 1_555 1_555 yes
Ir(1) C(2b) C(1b) 76(6) 1_555 1_555 1_555 yes
Ir(1) C(2b) C(2a) 81(5) 1_555 1_555 1_555 yes
Ir(1) C(2b) C(3a) 82(8) 1_555 1_555 1_555 yes
Ir(1) C(2b) C(3a) 65(2) 1_555 1_555 2_555 yes
Ir(1) C(2b) C(3b) 68(3) 1_555 1_555 1_555 yes
Ir(1) C(2b) C(5b) 127(6) 1_555 1_555 1_555 yes
C(1b) C(2b) C(2a) 139(7) 1_555 1_555 1_555 yes
C(1b) C(2b) C(3a) 14(5) 1_555 1_555 1_555 yes
C(1b) C(2b) C(3a) 20(3) 1_555 1_555 2_555 yes
C(1b) C(2b) C(3b) 114(5) 1_555 1_555 1_555 yes
C(1b) C(2b) C(5b) 130(5) 1_555 1_555 1_555 yes
C(2a) C(2b) C(3a) 153(9) 1_555 1_555 1_555 yes
C(2a) C(2b) C(3a) 118(5) 1_555 1_555 2_555 yes
C(2a) C(2b) C(3b) 25(3) 1_555 1_555 1_555 yes
C(2a) C(2b) C(5b) 89(5) 1_555 1_555 1_555 yes
C(3a) C(2b) C(3a) 35(4) 1_555 1_555 2_555 yes
C(3a) C(2b) C(3b) 128(7) 1_555 1_555 1_555 yes
C(3a) C(2b) C(5b) 116(7) 1_555 1_555 1_555 yes
C(3a) C(2b) C(3b) 93(3) 2_555 1_555 1_555 yes
C(3a) C(2b) C(5b) 151(4) 2_555 1_555 1_555 yes
C(3b) C(2b) C(5b) 114(4) 1_555 1_555 1_555 yes
Ir(1) C(3a) C(1b) 87(9) 1_555 1_555 1_555 yes
Ir(1) C(3a) C(2a) 71(1) 1_555 1_555 1_555 yes
Ir(1) C(3a) C(2b) 81(7) 1_555 1_555 1_555 yes
Ir(1) C(3a) C(2b) 65(2) 1_555 1_555 2_555 yes
Ir(1) C(3a) C(3a) 72.1(7) 1_555 1_555 2_555 yes
Ir(1) C(3a) C(6a) 129(2) 1_555 1_555 1_555 yes
C(1b) C(3a) C(2a) 138(6) 1_555 1_555 1_555 yes
C(1b) C(3a) C(2b) 153(9) 1_555 1_555 1_555 yes
C(1b) C(3a) C(2b) 39(6) 1_555 1_555 2_555 yes
C(1b) C(3a) C(3a) 24(6) 1_555 1_555 2_555 yes
C(1b) C(3a) C(6a) 102(6) 1_555 1_555 1_555 yes
C(2a) C(3a) C(2b) 15(5) 1_555 1_555 1_555 yes
C(2a) C(3a) C(2b) 98(2) 1_555 1_555 2_555 yes
C(2a) C(3a) C(3a) 114(1) 1_555 1_555 2_555 yes
C(2a) C(3a) C(6a) 118(2) 1_555 1_555 1_555 yes
C(2b) C(3a) C(2b) 114(7) 1_555 1_555 2_555 yes
C(2b) C(3a) C(3a) 129(5) 1_555 1_555 2_555 yes
C(2b) C(3a) C(6a) 103(6) 1_555 1_555 1_555 yes
C(2b) C(3a) C(3a) 15(1) 2_555 1_555 2_555 yes
C(2b) C(3a) C(6a) 141(2) 2_555 1_555 1_555 yes
C(3a) C(3a) C(6a) 126(1) 2_555 1_555 1_555 yes
Ir(1) C(3b) C(1a) 82(5) 1_555 1_555 1_555 yes
Ir(1) C(3b) C(2a) 84(6) 1_555 1_555 1_555 yes
Ir(1) C(3b) C(2b) 70(4) 1_555 1_555 1_555 yes
Ir(1) C(3b) C(3b) 69(1) 1_555 1_555 2_555 yes
Ir(1) C(3b) C(6b) 125(6) 1_555 1_555 1_555 yes
C(1a) C(3b) C(2a) 152(6) 1_555 1_555 1_555 yes
C(1a) C(3b) C(2b) 125(5) 1_555 1_555 1_555 yes
C(1a) C(3b) C(3b) 23(3) 1_555 1_555 2_555 yes
C(1a) C(3b) C(6b) 110(5) 1_555 1_555 1_555 yes
C(2a) C(3b) C(2b) 27(3) 1_555 1_555 1_555 yes
C(2a) C(3b) C(3b) 129(3) 1_555 1_555 2_555 yes
C(2a) C(3b) C(6b) 96(5) 1_555 1_555 1_555 yes
C(2b) C(3b) C(3b) 101(3) 1_555 1_555 2_555 yes
C(2b) C(3b) C(6b) 123(5) 1_555 1_555 1_555 yes
C(3b) C(3b) C(6b) 134(3) 2_555 1_555 1_555 yes
C(18) C(17) C(18) 118(3) 1_555 1_555 4_655 yes
C(17) C(18) C(18) 120(1) 1_555 1_555 2_555 yes
Ir(2) C(8c) C(7c) 72.2(9) 1_555 1_555 1_555 yes
Ir(2) C(8c) C(9c) 69.5(9) 1_555 1_555 1_555 yes
Ir(2) C(8c) C(13c) 123(1) 1_555 1_555 1_555 yes
Ir(2) C(8c) C(8a) 78(1) 1_555 1_555 1_555 yes
Ir(2) C(8c) C(7a) 86(2) 1_555 1_555 1_555 yes
Ir(2) C(8c) C(11a) 66.8(7) 1_555 1_555 1_555 yes
Ir(2) C(8c) C(12a) 117(1) 1_555 1_555 1_555 yes
Ir(2) C(8c) C(8b) 84(1) 1_555 1_555 1_555 yes
Ir(2) C(8c) C(7b) 82(1) 1_555 1_555 1_555 yes
Ir(2) C(8c) C(13b) 112(1) 1_555 1_555 1_555 yes
C(7c) C(8c) C(9c) 107(1) 1_555 1_555 1_555 yes
C(7c) C(8c) C(13c) 126(1) 1_555 1_555 1_555 yes
C(7c) C(8c) C(8a) 120(1) 1_555 1_555 1_555 yes
C(7c) C(8c) C(7a) 16(1) 1_555 1_555 1_555 yes
C(7c) C(8c) C(11a) 16.7(8) 1_555 1_555 1_555 yes
C(7c) C(8c) C(12a) 83(1) 1_555 1_555 1_555 yes
C(7c) C(8c) C(8b) 125(2) 1_555 1_555 1_555 yes
C(7c) C(8c) C(7b) 10(1) 1_555 1_555 1_555 yes
C(7c) C(8c) C(13b) 174(1) 1_555 1_555 1_555 yes
C(9c) C(8c) C(13c) 126(1) 1_555 1_555 1_555 yes
C(9c) C(8c) C(8a) 13(1) 1_555 1_555 1_555 yes
C(9c) C(8c) C(7a) 121(2) 1_555 1_555 1_555 yes
C(9c) C(8c) C(11a) 91(1) 1_555 1_555 1_555 yes
C(9c) C(8c) C(12a) 168(1) 1_555 1_555 1_555 yes
C(9c) C(8c) C(8b) 19(1) 1_555 1_555 1_555 yes
C(9c) C(8c) C(7b) 115(1) 1_555 1_555 1_555 yes
C(9c) C(8c) C(13b) 76(1) 1_555 1_555 1_555 yes
C(13c) C(8c) C(8a) 113(2) 1_555 1_555 1_555 yes
C(13c) C(8c) C(7a) 111(2) 1_555 1_555 1_555 yes
C(13c) C(8c) C(11a) 142(1) 1_555 1_555 1_555 yes
C(13c) C(8c) C(12a) 42(1) 1_555 1_555 1_555 yes
C(13c) C(8c) C(8b) 108(2) 1_555 1_555 1_555 yes
C(13c) C(8c) C(7b) 118(1) 1_555 1_555 1_555 yes
C(13c) C(8c) C(13b) 49(1) 1_555 1_555 1_555 yes
C(8a) C(8c) C(7a) 133(3) 1_555 1_555 1_555 yes
C(8a) C(8c) C(11a) 104(1) 1_555 1_555 1_555 yes
C(8a) C(8c) C(12a) 155(2) 1_555 1_555 1_555 yes
C(8a) C(8c) C(8b) 6(1) 1_555 1_555 1_555 yes
C(8a) C(8c) C(7b) 127(2) 1_555 1_555 1_555 yes
C(8a) C(8c) C(13b) 63(1) 1_555 1_555 1_555 yes
C(7a) C(8c) C(11a) 31(1) 1_555 1_555 1_555 yes
C(7a) C(8c) C(12a) 68(2) 1_555 1_555 1_555 yes
C(7a) C(8c) C(8b) 136(3) 1_555 1_555 1_555 yes
C(7a) C(8c) C(7b) 7(1) 1_555 1_555 1_555 yes
C(7a) C(8c) C(13b) 157(2) 1_555 1_555 1_555 yes
C(11a) C(8c) C(12a) 99(1) 1_555 1_555 1_555 yes
C(11a) C(8c) C(8b) 108(2) 1_555 1_555 1_555 yes
C(11a) C(8c) C(7b) 24(1) 1_555 1_555 1_555 yes
C(11a) C(8c) C(13b) 166(1) 1_555 1_555 1_555 yes
C(12a) C(8c) C(8b) 149(2) 1_555 1_555 1_555 yes
C(12a) C(8c) C(7b) 75(1) 1_555 1_555 1_555 yes
C(12a) C(8c) C(13b) 92(1) 1_555 1_555 1_555 yes
C(8b) C(8c) C(7b) 130(2) 1_555 1_555 1_555 yes
C(8b) C(8c) C(13b) 58(2) 1_555 1_555 1_555 yes
C(7b) C(8c) C(13b) 164(1) 1_555 1_555 1_555 yes
Ir(2) C(7c) C(8c) 70.3(8) 1_555 1_555 1_555 yes
Ir(2) C(7c) C(11c) 70.4(8) 1_555 1_555 1_555 yes
Ir(2) C(7c) C(12c) 124(1) 1_555 1_555 1_555 yes
Ir(2) C(7c) C(7a) 77(1) 1_555 1_555 1_555 yes
Ir(2) C(7c) C(11a) 82(2) 1_555 1_555 1_555 yes
Ir(2) C(7c) C(16a) 115(1) 1_555 1_555 1_555 yes
Ir(2) C(7c) C(7b) 85(2) 1_555 1_555 1_555 yes
Ir(2) C(7c) C(11b) 79(1) 1_555 1_555 1_555 yes
Ir(2) C(7c) C(12b) 117(1) 1_555 1_555 1_555 yes
C(8c) C(7c) C(11c) 107(1) 1_555 1_555 1_555 yes
C(8c) C(7c) C(12c) 126(1) 1_555 1_555 1_555 yes
C(8c) C(7c) C(7a) 8.0(9) 1_555 1_555 1_555 yes
C(8c) C(7c) C(11a) 120(3) 1_555 1_555 1_555 yes
C(8c) C(7c) C(16a) 172(1) 1_555 1_555 1_555 yes
C(8c) C(7c) C(7b) 15(1) 1_555 1_555 1_555 yes
C(8c) C(7c) C(11b) 117(2) 1_555 1_555 1_555 yes
C(8c) C(7c) C(12b) 78(1) 1_555 1_555 1_555 yes
C(11c) C(7c) C(12c) 126(1) 1_555 1_555 1_555 yes
C(11c) C(7c) C(7a) 114(1) 1_555 1_555 1_555 yes
C(11c) C(7c) C(11a) 14(2) 1_555 1_555 1_555 yes
C(11c) C(7c) C(16a) 79(1) 1_555 1_555 1_555 yes
C(11c) C(7c) C(7b) 118(2) 1_555 1_555 1_555 yes
C(11c) C(7c) C(11b) 10(1) 1_555 1_555 1_555 yes
C(11c) C(7c) C(12b) 171(1) 1_555 1_555 1_555 yes
C(12c) C(7c) C(7a) 119(1) 1_555 1_555 1_555 yes
C(12c) C(7c) C(11a) 112(3) 1_555 1_555 1_555 yes
C(12c) C(7c) C(16a) 47(1) 1_555 1_555 1_555 yes
C(12c) C(7c) C(7b) 114(2) 1_555 1_555 1_555 yes
C(12c) C(7c) C(11b) 116(2) 1_555 1_555 1_555 yes
C(12c) C(7c) C(12b) 47(1) 1_555 1_555 1_555 yes
C(7a) C(7c) C(11a) 126(3) 1_555 1_555 1_555 yes
C(7a) C(7c) C(16a) 164(1) 1_555 1_555 1_555 yes
C(7a) C(7c) C(7b) 8(1) 1_555 1_555 1_555 yes
C(7a) C(7c) C(11b) 123(2) 1_555 1_555 1_555 yes
C(7a) C(7c) C(12b) 71(1) 1_555 1_555 1_555 yes
C(11a) C(7c) C(16a) 65(2) 1_555 1_555 1_555 yes
C(11a) C(7c) C(7b) 129(4) 1_555 1_555 1_555 yes
C(11a) C(7c) C(11b) 3(2) 1_555 1_555 1_555 yes
C(11a) C(7c) C(12b) 157(2) 1_555 1_555 1_555 yes
C(16a) C(7c) C(7b) 157(2) 1_555 1_555 1_555 yes
C(16a) C(7c) C(11b) 69(1) 1_555 1_555 1_555 yes
C(16a) C(7c) C(12b) 94(1) 1_555 1_555 1_555 yes
C(7b) C(7c) C(11b) 126(3) 1_555 1_555 1_555 yes
C(7b) C(7c) C(12b) 66(2) 1_555 1_555 1_555 yes
C(11b) C(7c) C(12b) 160(2) 1_555 1_555 1_555 yes
Ir(2) C(11c) C(7c) 72.1(9) 1_555 1_555 1_555 yes
Ir(2) C(11c) C(10c) 69.5(10) 1_555 1_555 1_555 yes
Ir(2) C(11c) C(16c) 123(1) 1_555 1_555 1_555 yes
Ir(2) C(11c) C(11a) 80(1) 1_555 1_555 1_555 yes
Ir(2) C(11c) C(10a) 85(2) 1_555 1_555 1_555 yes
Ir(2) C(11c) C(15a) 112.6(10) 1_555 1_555 1_555 yes
Ir(2) C(11c) C(7b) 68.1(8) 1_555 1_555 1_555 yes
Ir(2) C(11c) C(11b) 91(3) 1_555 1_555 1_555 yes
Ir(2) C(11c) C(10b) 80(1) 1_555 1_555 1_555 yes
Ir(2) C(11c) C(16b) 118(1) 1_555 1_555 1_555 yes
C(7c) C(11c) C(10c) 108(1) 1_555 1_555 1_555 yes
C(7c) C(11c) C(16c) 125(1) 1_555 1_555 1_555 yes
C(7c) C(11c) C(11a) 10(1) 1_555 1_555 1_555 yes
C(7c) C(11c) C(10a) 131(2) 1_555 1_555 1_555 yes
C(7c) C(11c) C(15a) 172(1) 1_555 1_555 1_555 yes
C(7c) C(11c) C(7b) 16(1) 1_555 1_555 1_555 yes
C(7c) C(11c) C(11b) 22(3) 1_555 1_555 1_555 yes
C(7c) C(11c) C(10b) 124(2) 1_555 1_555 1_555 yes
C(7c) C(11c) C(16b) 82(1) 1_555 1_555 1_555 yes
C(10c) C(11c) C(16c) 125(1) 1_555 1_555 1_555 yes
C(10c) C(11c) C(11a) 117(2) 1_555 1_555 1_555 yes
C(10c) C(11c) C(10a) 23(1) 1_555 1_555 1_555 yes
C(10c) C(11c) C(15a) 79(1) 1_555 1_555 1_555 yes
C(10c) C(11c) C(7b) 91(1) 1_555 1_555 1_555 yes
C(10c) C(11c) C(11b) 127(4) 1_555 1_555 1_555 yes
C(10c) C(11c) C(10b) 17(1) 1_555 1_555 1_555 yes
C(10c) C(11c) C(16b) 168(1) 1_555 1_555 1_555 yes
C(16c) C(11c) C(11a) 116(2) 1_555 1_555 1_555 yes
C(16c) C(11c) C(10a) 102(2) 1_555 1_555 1_555 yes
C(16c) C(11c) C(15a) 46(1) 1_555 1_555 1_555 yes
C(16c) C(11c) C(7b) 142(1) 1_555 1_555 1_555 yes
C(16c) C(11c) C(11b) 105(4) 1_555 1_555 1_555 yes
C(16c) C(11c) C(10b) 109(1) 1_555 1_555 1_555 yes
C(16c) C(11c) C(16b) 43(1) 1_555 1_555 1_555 yes
C(11a) C(11c) C(10a) 139(3) 1_555 1_555 1_555 yes
C(11a) C(11c) C(15a) 162(2) 1_555 1_555 1_555 yes
C(11a) C(11c) C(7b) 25(1) 1_555 1_555 1_555 yes
C(11a) C(11c) C(11b) 12(2) 1_555 1_555 1_555 yes
C(11a) C(11c) C(10b) 133(2) 1_555 1_555 1_555 yes
C(11a) C(11c) C(16b) 73(2) 1_555 1_555 1_555 yes
C(10a) C(11c) C(15a) 55(2) 1_555 1_555 1_555 yes
C(10a) C(11c) C(7b) 114(2) 1_555 1_555 1_555 yes
C(10a) C(11c) C(11b) 148(5) 1_555 1_555 1_555 yes
C(10a) C(11c) C(10b) 6(1) 1_555 1_555 1_555 yes
C(10a) C(11c) C(16b) 145(2) 1_555 1_555 1_555 yes
C(15a) C(11c) C(7b) 169(1) 1_555 1_555 1_555 yes
C(15a) C(11c) C(11b) 150(3) 1_555 1_555 1_555 yes
C(15a) C(11c) C(10b) 62(1) 1_555 1_555 1_555 yes
C(15a) C(11c) C(16b) 90(1) 1_555 1_555 1_555 yes
C(7b) C(11c) C(11b) 37(3) 1_555 1_555 1_555 yes
C(7b) C(11c) C(10b) 108(1) 1_555 1_555 1_555 yes
C(7b) C(11c) C(16b) 98(1) 1_555 1_555 1_555 yes
C(11b) C(11c) C(10b) 143(4) 1_555 1_555 1_555 yes
C(11b) C(11c) C(16b) 62(3) 1_555 1_555 1_555 yes
C(10b) C(11c) C(16b) 151(1) 1_555 1_555 1_555 yes
Ir(2) C(10c) C(11c) 72(1) 1_555 1_555 1_555 yes
Ir(2) C(10c) C(9c) 70(1) 1_555 1_555 1_555 yes
Ir(2) C(10c) C(15c) 122(1) 1_555 1_555 1_555 yes
Ir(2) C(10c) C(8a) 68.2(8) 1_555 1_555 1_555 yes
Ir(2) C(10c) C(10a) 84(1) 1_555 1_555 1_555 yes
Ir(2) C(10c) C(9a) 91(2) 1_555 1_555 1_555 yes
Ir(2) C(10c) C(11b) 69.8(9) 1_555 1_555 1_555 yes
Ir(2) C(10c) C(10b) 93(3) 1_555 1_555 1_555 yes
Ir(2) C(10c) C(9b) 83(1) 1_555 1_555 1_555 yes
Ir(2) C(10c) C(15b) 114(1) 1_555 1_555 1_555 yes
C(11c) C(10c) C(9c) 107(1) 1_555 1_555 1_555 yes
C(11c) C(10c) C(15c) 126(1) 1_555 1_555 1_555 yes
C(11c) C(10c) C(8a) 98(1) 1_555 1_555 1_555 yes
C(11c) C(10c) C(10a) 18(1) 1_555 1_555 1_555 yes
C(11c) C(10c) C(9a) 140(2) 1_555 1_555 1_555 yes
C(11c) C(10c) C(11b) 12.4(8) 1_555 1_555 1_555 yes
C(11c) C(10c) C(10b) 33(2) 1_555 1_555 1_555 yes
C(11c) C(10c) C(9b) 128(1) 1_555 1_555 1_555 yes
C(11c) C(10c) C(15b) 82(1) 1_555 1_555 1_555 yes
C(9c) C(10c) C(15c) 126(1) 1_555 1_555 1_555 yes
C(9c) C(10c) C(8a) 10.1(9) 1_555 1_555 1_555 yes
C(9c) C(10c) C(10a) 125(1) 1_555 1_555 1_555 yes
C(9c) C(10c) C(9a) 33(1) 1_555 1_555 1_555 yes
C(9c) C(10c) C(11b) 95(1) 1_555 1_555 1_555 yes
C(9c) C(10c) C(10b) 140(2) 1_555 1_555 1_555 yes
C(9c) C(10c) C(9b) 21(1) 1_555 1_555 1_555 yes
C(9c) C(10c) C(15b) 169(1) 1_555 1_555 1_555 yes
C(15c) C(10c) C(8a) 135(1) 1_555 1_555 1_555 yes
C(15c) C(10c) C(10a) 108(1) 1_555 1_555 1_555 yes
C(15c) C(10c) C(9a) 92(2) 1_555 1_555 1_555 yes
C(15c) C(10c) C(11b) 138(1) 1_555 1_555 1_555 yes
C(15c) C(10c) C(10b) 93(2) 1_555 1_555 1_555 yes
C(15c) C(10c) C(9b) 105(2) 1_555 1_555 1_555 yes
C(15c) C(10c) C(15b) 43(1) 1_555 1_555 1_555 yes
C(8a) C(10c) C(10a) 115(1) 1_555 1_555 1_555 yes
C(8a) C(10c) C(9a) 43(1) 1_555 1_555 1_555 yes
C(8a) C(10c) C(11b) 85(1) 1_555 1_555 1_555 yes
C(8a) C(10c) C(10b) 130(2) 1_555 1_555 1_555 yes
C(8a) C(10c) C(9b) 30(1) 1_555 1_555 1_555 yes
C(8a) C(10c) C(15b) 177(1) 1_555 1_555 1_555 yes
C(10a) C(10c) C(9a) 157(2) 1_555 1_555 1_555 yes
C(10a) C(10c) C(11b) 29(1) 1_555 1_555 1_555 yes
C(10a) C(10c) C(10b) 14(1) 1_555 1_555 1_555 yes
C(10a) C(10c) C(9b) 145(1) 1_555 1_555 1_555 yes
C(10a) C(10c) C(15b) 64(1) 1_555 1_555 1_555 yes
C(9a) C(10c) C(11b) 128(1) 1_555 1_555 1_555 yes
C(9a) C(10c) C(10b) 168(3) 1_555 1_555 1_555 yes
C(9a) C(10c) C(9b) 12(1) 1_555 1_555 1_555 yes
C(9a) C(10c) C(15b) 135(2) 1_555 1_555 1_555 yes
C(11b) C(10c) C(10b) 44(2) 1_555 1_555 1_555 yes
C(11b) C(10c) C(9b) 116(1) 1_555 1_555 1_555 yes
C(11b) C(10c) C(15b) 94(1) 1_555 1_555 1_555 yes
C(10b) C(10c) C(9b) 159(2) 1_555 1_555 1_555 yes
C(10b) C(10c) C(15b) 50(2) 1_555 1_555 1_555 yes
C(9b) C(10c) C(15b) 148(2) 1_555 1_555 1_555 yes
Ir(2) C(9c) C(8c) 72(1) 1_555 1_555 1_555 yes
Ir(2) C(9c) C(10c) 70(1) 1_555 1_555 1_555 yes
Ir(2) C(9c) C(14c) 122(1) 1_555 1_555 1_555 yes
Ir(2) C(9c) C(8a) 93(3) 1_555 1_555 1_555 yes
Ir(2) C(9c) C(7a) 68.8(9) 1_555 1_555 1_555 yes
Ir(2) C(9c) C(9a) 82(1) 1_555 1_555 1_555 yes
Ir(2) C(9c) C(13a) 116(1) 1_555 1_555 1_555 yes
Ir(2) C(9c) C(8b) 85(2) 1_555 1_555 1_555 yes
Ir(2) C(9c) C(10b) 67.8(9) 1_555 1_555 1_555 yes
Ir(2) C(9c) C(9b) 88(2) 1_555 1_555 1_555 yes
C(8c) C(9c) C(10c) 108(1) 1_555 1_555 1_555 yes
C(8c) C(9c) C(14c) 125(1) 1_555 1_555 1_555 yes
C(8c) C(9c) C(8a) 30(3) 1_555 1_555 1_555 yes
C(8c) C(9c) C(7a) 13.6(10) 1_555 1_555 1_555 yes
C(8c) C(9c) C(9a) 127(2) 1_555 1_555 1_555 yes
C(8c) C(9c) C(13a) 85(1) 1_555 1_555 1_555 yes
C(8c) C(9c) C(8b) 16(1) 1_555 1_555 1_555 yes
C(8c) C(9c) C(10b) 97(1) 1_555 1_555 1_555 yes
C(8c) C(9c) C(9b) 136(3) 1_555 1_555 1_555 yes
C(10c) C(9c) C(14c) 125(1) 1_555 1_555 1_555 yes
C(10c) C(9c) C(8a) 137(4) 1_555 1_555 1_555 yes
C(10c) C(9c) C(7a) 94(1) 1_555 1_555 1_555 yes
C(10c) C(9c) C(9a) 19(1) 1_555 1_555 1_555 yes
C(10c) C(9c) C(13a) 166(1) 1_555 1_555 1_555 yes
C(10c) C(9c) C(8b) 122(2) 1_555 1_555 1_555 yes
C(10c) C(9c) C(10b) 10.7(9) 1_555 1_555 1_555 yes
C(10c) C(9c) C(9b) 28(2) 1_555 1_555 1_555 yes
C(14c) C(9c) C(8a) 95(3) 1_555 1_555 1_555 yes
C(14c) C(9c) C(7a) 139(1) 1_555 1_555 1_555 yes
C(14c) C(9c) C(9a) 106(1) 1_555 1_555 1_555 yes
C(14c) C(9c) C(13a) 40(1) 1_555 1_555 1_555 yes
C(14c) C(9c) C(8b) 111(2) 1_555 1_555 1_555 yes
C(14c) C(9c) C(10b) 136(1) 1_555 1_555 1_555 yes
C(14c) C(9c) C(9b) 97(2) 1_555 1_555 1_555 yes
C(8a) C(9c) C(7a) 43(3) 1_555 1_555 1_555 yes
C(8a) C(9c) C(9a) 155(4) 1_555 1_555 1_555 yes
C(8a) C(9c) C(13a) 55(3) 1_555 1_555 1_555 yes
C(8a) C(9c) C(8b) 15(3) 1_555 1_555 1_555 yes
C(8a) C(9c) C(10b) 127(3) 1_555 1_555 1_555 yes
C(8a) C(9c) C(9b) 162(4) 1_555 1_555 1_555 yes
C(7a) C(9c) C(9a) 113(2) 1_555 1_555 1_555 yes
C(7a) C(9c) C(13a) 98(1) 1_555 1_555 1_555 yes
C(7a) C(9c) C(8b) 28(1) 1_555 1_555 1_555 yes
C(7a) C(9c) C(10b) 83(1) 1_555 1_555 1_555 yes
C(7a) C(9c) C(9b) 122(2) 1_555 1_555 1_555 yes
C(9a) C(9c) C(13a) 147(2) 1_555 1_555 1_555 yes
C(9a) C(9c) C(8b) 141(3) 1_555 1_555 1_555 yes
C(9a) C(9c) C(10b) 29(1) 1_555 1_555 1_555 yes
C(9a) C(9c) C(9b) 9(2) 1_555 1_555 1_555 yes
C(13a) C(9c) C(8b) 70(2) 1_555 1_555 1_555 yes
C(13a) C(9c) C(10b) 175(1) 1_555 1_555 1_555 yes
C(13a) C(9c) C(9b) 137(3) 1_555 1_555 1_555 yes
C(8b) C(9c) C(10b) 111(2) 1_555 1_555 1_555 yes
C(8b) C(9c) C(9b) 149(3) 1_555 1_555 1_555 yes
C(10b) C(9c) C(9b) 39(2) 1_555 1_555 1_555 yes
C(8c) C(13c) C(7a) 14.3(9) 1_555 1_555 1_555 yes
C(8c) C(13c) C(12a) 73(1) 1_555 1_555 1_555 yes
C(8c) C(13c) C(13b) 74(1) 1_555 1_555 1_555 yes
C(7a) C(13c) C(12a) 59(1) 1_555 1_555 1_555 yes
C(7a) C(13c) C(13b) 87(1) 1_555 1_555 1_555 yes
C(12a) C(13c) C(13b) 146(2) 1_555 1_555 1_555 yes
C(11c) C(16c) C(10a) 20.8(9) 1_555 1_555 1_555 yes
C(11c) C(16c) C(15a) 77(1) 1_555 1_555 1_555 yes
C(11c) C(16c) C(11b) 15.3(9) 1_555 1_555 1_555 yes
C(11c) C(16c) C(16b) 75(2) 1_555 1_555 1_555 yes
C(10a) C(16c) C(15a) 56(1) 1_555 1_555 1_555 yes
C(10a) C(16c) C(11b) 35.7(9) 1_555 1_555 1_555 yes
C(10a) C(16c) C(16b) 96(2) 1_555 1_555 1_555 yes
C(15a) C(16c) C(11b) 91(2) 1_555 1_555 1_555 yes
C(15a) C(16c) C(16b) 151(3) 1_555 1_555 1_555 yes
C(11b) C(16c) C(16b) 60(1) 1_555 1_555 1_555 yes
C(7c) C(12c) C(16a) 72(1) 1_555 1_555 1_555 yes
C(7c) C(12c) C(12b) 71(1) 1_555 1_555 1_555 yes
C(16a) C(12c) C(12b) 142(2) 1_555 1_555 1_555 yes
C(10c) C(15c) C(9a) 20(1) 1_555 1_555 1_555 yes
C(10c) C(15c) C(14a) 81(1) 1_555 1_555 1_555 yes
C(10c) C(15c) C(10b) 18(1) 1_555 1_555 1_555 yes
C(10c) C(15c) C(15b) 80(1) 1_555 1_555 1_555 yes
C(9a) C(15c) C(14a) 61(1) 1_555 1_555 1_555 yes
C(9a) C(15c) C(10b) 39(1) 1_555 1_555 1_555 yes
C(9a) C(15c) C(15b) 100(1) 1_555 1_555 1_555 yes
C(14a) C(15c) C(10b) 100(1) 1_555 1_555 1_555 yes
C(14a) C(15c) C(15b) 161(1) 1_555 1_555 1_555 yes
C(10b) C(15c) C(15b) 61(1) 1_555 1_555 1_555 yes
C(9c) C(14c) C(8a) 16.1(7) 1_555 1_555 1_555 yes
C(9c) C(14c) C(13a) 79(2) 1_555 1_555 1_555 yes
C(9c) C(14c) C(9b) 21.9(8) 1_555 1_555 1_555 yes
C(9c) C(14c) C(14b) 79(1) 1_555 1_555 1_555 yes
C(8a) C(14c) C(13a) 63(1) 1_555 1_555 1_555 yes
C(8a) C(14c) C(9b) 37.8(9) 1_555 1_555 1_555 yes
C(8a) C(14c) C(14b) 95(2) 1_555 1_555 1_555 yes
C(13a) C(14c) C(9b) 101(2) 1_555 1_555 1_555 yes
C(13a) C(14c) C(14b) 158(3) 1_555 1_555 1_555 yes
C(9b) C(14c) C(14b) 57(1) 1_555 1_555 1_555 yes
Ir(2) C(8a) C(8c) 74(1) 1_555 1_555 1_555 yes
Ir(2) C(8a) C(10c) 63.8(8) 1_555 1_555 1_555 yes
Ir(2) C(8a) C(9c) 74(3) 1_555 1_555 1_555 yes
Ir(2) C(8a) C(14c) 112(1) 1_555 1_555 1_555 yes
Ir(2) C(8a) C(7a) 70(1) 1_555 1_555 1_555 yes
Ir(2) C(8a) C(9a) 72(1) 1_555 1_555 1_555 yes
Ir(2) C(8a) C(13a) 122(1) 1_555 1_555 1_555 yes
Ir(2) C(8a) C(8b) 85(4) 1_555 1_555 1_555 yes
Ir(2) C(8a) C(7b) 67.9(10) 1_555 1_555 1_555 yes
Ir(2) C(8a) C(9b) 76(1) 1_555 1_555 1_555 yes
Ir(2) C(8a) C(13b) 118(1) 1_555 1_555 1_555 yes
C(8c) C(8a) C(10c) 104(1) 1_555 1_555 1_555 yes
C(8c) C(8a) C(9c) 135(4) 1_555 1_555 1_555 yes
C(8c) C(8a) C(14c) 154(1) 1_555 1_555 1_555 yes
C(8c) C(8a) C(7a) 13(1) 1_555 1_555 1_555 yes
C(8c) C(8a) C(9a) 121(2) 1_555 1_555 1_555 yes
C(8c) C(8a) C(13a) 112(1) 1_555 1_555 1_555 yes
C(8c) C(8a) C(8b) 12(3) 1_555 1_555 1_555 yes
C(8c) C(8a) C(7b) 23(1) 1_555 1_555 1_555 yes
C(8c) C(8a) C(9b) 129(2) 1_555 1_555 1_555 yes
C(8c) C(8a) C(13b) 81(1) 1_555 1_555 1_555 yes
C(10c) C(8a) C(9c) 32(3) 1_555 1_555 1_555 yes
C(10c) C(8a) C(14c) 100(1) 1_555 1_555 1_555 yes
C(10c) C(8a) C(7a) 91(1) 1_555 1_555 1_555 yes
C(10c) C(8a) C(9a) 16(1) 1_555 1_555 1_555 yes
C(10c) C(8a) C(13a) 142(1) 1_555 1_555 1_555 yes
C(10c) C(8a) C(8b) 113(4) 1_555 1_555 1_555 yes
C(10c) C(8a) C(7b) 81(1) 1_555 1_555 1_555 yes
C(10c) C(8a) C(9b) 24(1) 1_555 1_555 1_555 yes
C(10c) C(8a) C(13b) 173(1) 1_555 1_555 1_555 yes
C(9c) C(8a) C(14c) 68(3) 1_555 1_555 1_555 yes
C(9c) C(8a) C(7a) 123(4) 1_555 1_555 1_555 yes
C(9c) C(8a) C(9a) 16(3) 1_555 1_555 1_555 yes
C(9c) C(8a) C(13a) 110(4) 1_555 1_555 1_555 yes
C(9c) C(8a) C(8b) 145(6) 1_555 1_555 1_555 yes
C(9c) C(8a) C(7b) 113(4) 1_555 1_555 1_555 yes
C(9c) C(8a) C(9b) 10(2) 1_555 1_555 1_555 yes
C(9c) C(8a) C(13b) 141(4) 1_555 1_555 1_555 yes
C(14c) C(8a) C(7a) 168(1) 1_555 1_555 1_555 yes
C(14c) C(8a) C(9a) 83(1) 1_555 1_555 1_555 yes
C(14c) C(8a) C(13a) 42(1) 1_555 1_555 1_555 yes
C(14c) C(8a) C(8b) 146(4) 1_555 1_555 1_555 yes
C(14c) C(8a) C(7b) 178(1) 1_555 1_555 1_555 yes
C(14c) C(8a) C(9b) 76(1) 1_555 1_555 1_555 yes
C(14c) C(8a) C(13b) 73(1) 1_555 1_555 1_555 yes
C(7a) C(8a) C(9a) 107(1) 1_555 1_555 1_555 yes
C(7a) C(8a) C(13a) 125(1) 1_555 1_555 1_555 yes
C(7a) C(8a) C(8b) 22(4) 1_555 1_555 1_555 yes
C(7a) C(8a) C(7b) 9.9(9) 1_555 1_555 1_555 yes
C(7a) C(8a) C(9b) 115(2) 1_555 1_555 1_555 yes
C(7a) C(8a) C(13b) 94(1) 1_555 1_555 1_555 yes
C(9a) C(8a) C(13a) 126(1) 1_555 1_555 1_555 yes
C(9a) C(8a) C(8b) 129(4) 1_555 1_555 1_555 yes
C(9a) C(8a) C(7b) 98(1) 1_555 1_555 1_555 yes
C(9a) C(8a) C(9b) 7(1) 1_555 1_555 1_555 yes
C(9a) C(8a) C(13b) 157(2) 1_555 1_555 1_555 yes
C(13a) C(8a) C(8b) 103(4) 1_555 1_555 1_555 yes
C(13a) C(8a) C(7b) 135(1) 1_555 1_555 1_555 yes
C(13a) C(8a) C(9b) 118(2) 1_555 1_555 1_555 yes
C(13a) C(8a) C(13b) 31(1) 1_555 1_555 1_555 yes
C(8b) C(8a) C(7b) 32(4) 1_555 1_555 1_555 yes
C(8b) C(8a) C(9b) 137(5) 1_555 1_555 1_555 yes
C(8b) C(8a) C(13b) 72(4) 1_555 1_555 1_555 yes
C(7b) C(8a) C(9b) 105(1) 1_555 1_555 1_555 yes
C(7b) C(8a) C(13b) 104(1) 1_555 1_555 1_555 yes
C(9b) C(8a) C(13b) 149(2) 1_555 1_555 1_555 yes
Ir(2) C(7a) C(8c) 81(2) 1_555 1_555 1_555 yes
Ir(2) C(7a) C(7c) 77(1) 1_555 1_555 1_555 yes
Ir(2) C(7a) C(9c) 65.0(7) 1_555 1_555 1_555 yes
Ir(2) C(7a) C(13c) 111(1) 1_555 1_555 1_555 yes
Ir(2) C(7a) C(8a) 72.1(9) 1_555 1_555 1_555 yes
Ir(2) C(7a) C(11a) 71.6(9) 1_555 1_555 1_555 yes
Ir(2) C(7a) C(12a) 122(1) 1_555 1_555 1_555 yes
Ir(2) C(7a) C(8b) 77(1) 1_555 1_555 1_555 yes
Ir(2) C(7a) C(7b) 89(3) 1_555 1_555 1_555 yes
Ir(2) C(7a) C(11b) 68.6(7) 1_555 1_555 1_555 yes
Ir(2) C(7a) C(12b) 118(1) 1_555 1_555 1_555 yes
C(8c) C(7a) C(7c) 155(2) 1_555 1_555 1_555 yes
C(8c) C(7a) C(9c) 44(2) 1_555 1_555 1_555 yes
C(8c) C(7a) C(13c) 54(2) 1_555 1_555 1_555 yes
C(8c) C(7a) C(8a) 32(2) 1_555 1_555 1_555 yes
C(8c) C(7a) C(11a) 138(2) 1_555 1_555 1_555 yes
C(8c) C(7a) C(12a) 94(2) 1_555 1_555 1_555 yes
C(8c) C(7a) C(8b) 25(2) 1_555 1_555 1_555 yes
C(8c) C(7a) C(7b) 164(3) 1_555 1_555 1_555 yes
C(8c) C(7a) C(11b) 130(2) 1_555 1_555 1_555 yes
C(8c) C(7a) C(12b) 126(2) 1_555 1_555 1_555 yes
C(7c) C(7a) C(9c) 114(1) 1_555 1_555 1_555 yes
C(7c) C(7a) C(13c) 146(1) 1_555 1_555 1_555 yes
C(7c) C(7a) C(8a) 127(1) 1_555 1_555 1_555 yes
C(7c) C(7a) C(11a) 19(1) 1_555 1_555 1_555 yes
C(7c) C(7a) C(12a) 106(1) 1_555 1_555 1_555 yes
C(7c) C(7a) C(8b) 134(1) 1_555 1_555 1_555 yes
C(7c) C(7a) C(7b) 11(2) 1_555 1_555 1_555 yes
C(7c) C(7a) C(11b) 28(1) 1_555 1_555 1_555 yes
C(7c) C(7a) C(12b) 74(1) 1_555 1_555 1_555 yes
C(9c) C(7a) C(13c) 98(1) 1_555 1_555 1_555 yes
C(9c) C(7a) C(8a) 13.1(9) 1_555 1_555 1_555 yes
C(9c) C(7a) C(11a) 94(1) 1_555 1_555 1_555 yes
C(9c) C(7a) C(12a) 138(1) 1_555 1_555 1_555 yes
C(9c) C(7a) C(8b) 20(1) 1_555 1_555 1_555 yes
C(9c) C(7a) C(7b) 120(2) 1_555 1_555 1_555 yes
C(9c) C(7a) C(11b) 86(1) 1_555 1_555 1_555 yes
C(9c) C(7a) C(12b) 170(1) 1_555 1_555 1_555 yes
C(13c) C(7a) C(8a) 85(1) 1_555 1_555 1_555 yes
C(13c) C(7a) C(11a) 166(1) 1_555 1_555 1_555 yes
C(13c) C(7a) C(12a) 40(1) 1_555 1_555 1_555 yes
C(13c) C(7a) C(8b) 78(1) 1_555 1_555 1_555 yes
C(13c) C(7a) C(7b) 141(2) 1_555 1_555 1_555 yes
C(13c) C(7a) C(11b) 174(1) 1_555 1_555 1_555 yes
C(13c) C(7a) C(12b) 72(1) 1_555 1_555 1_555 yes
C(8a) C(7a) C(11a) 107(1) 1_555 1_555 1_555 yes
C(8a) C(7a) C(12a) 126(1) 1_555 1_555 1_555 yes
C(8a) C(7a) C(8b) 7(1) 1_555 1_555 1_555 yes
C(8a) C(7a) C(7b) 133(3) 1_555 1_555 1_555 yes
C(8a) C(7a) C(11b) 99(1) 1_555 1_555 1_555 yes
C(8a) C(7a) C(12b) 157(1) 1_555 1_555 1_555 yes
C(11a) C(7a) C(12a) 126(1) 1_555 1_555 1_555 yes
C(11a) C(7a) C(8b) 115(1) 1_555 1_555 1_555 yes
C(11a) C(7a) C(7b) 26(2) 1_555 1_555 1_555 yes
C(11a) C(7a) C(11b) 8.7(10) 1_555 1_555 1_555 yes
C(11a) C(7a) C(12b) 94(1) 1_555 1_555 1_555 yes
C(12a) C(7a) C(8b) 118(1) 1_555 1_555 1_555 yes
C(12a) C(7a) C(7b) 100(3) 1_555 1_555 1_555 yes
C(12a) C(7a) C(11b) 134(1) 1_555 1_555 1_555 yes
C(12a) C(7a) C(12b) 31(1) 1_555 1_555 1_555 yes
C(8b) C(7a) C(7b) 140(3) 1_555 1_555 1_555 yes
C(8b) C(7a) C(11b) 106(1) 1_555 1_555 1_555 yes
C(8b) C(7a) C(12b) 150(1) 1_555 1_555 1_555 yes
C(7b) C(7a) C(11b) 34(2) 1_555 1_555 1_555 yes
C(7b) C(7a) C(12b) 68(2) 1_555 1_555 1_555 yes
C(11b) C(7a) C(12b) 102(1) 1_555 1_555 1_555 yes
Ir(2) C(11a) C(8c) 65.1(7) 1_555 1_555 1_555 yes
Ir(2) C(11a) C(7c) 81(2) 1_555 1_555 1_555 yes
Ir(2) C(11a) C(11c) 77(1) 1_555 1_555 1_555 yes
Ir(2) C(11a) C(7a) 71.2(9) 1_555 1_555 1_555 yes
Ir(2) C(11a) C(10a) 72.3(9) 1_555 1_555 1_555 yes
Ir(2) C(11a) C(16a) 122(1) 1_555 1_555 1_555 yes
Ir(2) C(11a) C(7b) 77(1) 1_555 1_555 1_555 yes
Ir(2) C(11a) C(11b) 90(3) 1_555 1_555 1_555 yes
Ir(2) C(11a) C(10b) 68.8(8) 1_555 1_555 1_555 yes
Ir(2) C(11a) C(16b) 118(1) 1_555 1_555 1_555 yes
C(8c) C(11a) C(7c) 42(2) 1_555 1_555 1_555 yes
C(8c) C(11a) C(11c) 115(2) 1_555 1_555 1_555 yes
C(8c) C(11a) C(7a) 10.0(8) 1_555 1_555 1_555 yes
C(8c) C(11a) C(10a) 98(1) 1_555 1_555 1_555 yes
C(8c) C(11a) C(16a) 135(1) 1_555 1_555 1_555 yes
C(8c) C(11a) C(7b) 19(1) 1_555 1_555 1_555 yes
C(8c) C(11a) C(11b) 129(4) 1_555 1_555 1_555 yes
C(8c) C(11a) C(10b) 90(1) 1_555 1_555 1_555 yes
C(8c) C(11a) C(16b) 166(1) 1_555 1_555 1_555 yes
C(7c) C(11a) C(11c) 155(3) 1_555 1_555 1_555 yes
C(7c) C(11a) C(7a) 33(2) 1_555 1_555 1_555 yes
C(7c) C(11a) C(10a) 140(3) 1_555 1_555 1_555 yes
C(7c) C(11a) C(16a) 93(2) 1_555 1_555 1_555 yes
C(7c) C(11a) C(7b) 24(2) 1_555 1_555 1_555 yes
C(7c) C(11a) C(11b) 170(5) 1_555 1_555 1_555 yes
C(7c) C(11a) C(10b) 132(3) 1_555 1_555 1_555 yes
C(7c) C(11a) C(16b) 124(3) 1_555 1_555 1_555 yes
C(11c) C(11a) C(7a) 125(2) 1_555 1_555 1_555 yes
C(11c) C(11a) C(10a) 17(1) 1_555 1_555 1_555 yes
C(11c) C(11a) C(16a) 108(2) 1_555 1_555 1_555 yes
C(11c) C(11a) C(7b) 134(2) 1_555 1_555 1_555 yes
C(11c) C(11a) C(11b) 15(3) 1_555 1_555 1_555 yes
C(11c) C(11a) C(10b) 25(1) 1_555 1_555 1_555 yes
C(11c) C(11a) C(16b) 77(2) 1_555 1_555 1_555 yes
C(7a) C(11a) C(10a) 108(1) 1_555 1_555 1_555 yes
C(7a) C(11a) C(16a) 125(1) 1_555 1_555 1_555 yes
C(7a) C(11a) C(7b) 9(1) 1_555 1_555 1_555 yes
C(7a) C(11a) C(11b) 138(5) 1_555 1_555 1_555 yes
C(7a) C(11a) C(10b) 100(1) 1_555 1_555 1_555 yes
C(7a) C(11a) C(16b) 157(1) 1_555 1_555 1_555 yes
C(10a) C(11a) C(16a) 125(1) 1_555 1_555 1_555 yes
C(10a) C(11a) C(7b) 117(2) 1_555 1_555 1_555 yes
C(10a) C(11a) C(11b) 30(4) 1_555 1_555 1_555 yes
C(10a) C(11a) C(10b) 7(1) 1_555 1_555 1_555 yes
C(10a) C(11a) C(16b) 94(1) 1_555 1_555 1_555 yes
C(16a) C(11a) C(7b) 116(1) 1_555 1_555 1_555 yes
C(16a) C(11a) C(11b) 95(4) 1_555 1_555 1_555 yes
C(16a) C(11a) C(10b) 133(1) 1_555 1_555 1_555 yes
C(16a) C(11a) C(16b) 31(1) 1_555 1_555 1_555 yes
C(7b) C(11a) C(11b) 147(5) 1_555 1_555 1_555 yes
C(7b) C(11a) C(10b) 109(1) 1_555 1_555 1_555 yes
C(7b) C(11a) C(16b) 147(1) 1_555 1_555 1_555 yes
C(11b) C(11a) C(10b) 38(4) 1_555 1_555 1_555 yes
C(11b) C(11a) C(16b) 64(4) 1_555 1_555 1_555 yes
C(10b) C(11a) C(16b) 102(1) 1_555 1_555 1_555 yes
Ir(2) C(10a) C(11c) 77(2) 1_555 1_555 1_555 yes
Ir(2) C(10a) C(10c) 73(1) 1_555 1_555 1_555 yes
Ir(2) C(10a) C(16c) 109(1) 1_555 1_555 1_555 yes
Ir(2) C(10a) C(11a) 70.7(10) 1_555 1_555 1_555 yes
Ir(2) C(10a) C(9a) 71(1) 1_555 1_555 1_555 yes
Ir(2) C(10a) C(15a) 123(1) 1_555 1_555 1_555 yes
Ir(2) C(10a) C(11b) 76(1) 1_555 1_555 1_555 yes
Ir(2) C(10a) C(10b) 87(4) 1_555 1_555 1_555 yes
Ir(2) C(10a) C(9b) 68.2(9) 1_555 1_555 1_555 yes
Ir(2) C(10a) C(15b) 117(1) 1_555 1_555 1_555 yes
C(11c) C(10a) C(10c) 138(2) 1_555 1_555 1_555 yes
C(11c) C(10a) C(16c) 56(2) 1_555 1_555 1_555 yes
C(11c) C(10a) C(11a) 22(1) 1_555 1_555 1_555 yes
C(11c) C(10a) C(9a) 130(2) 1_555 1_555 1_555 yes
C(11c) C(10a) C(15a) 103(2) 1_555 1_555 1_555 yes
C(11c) C(10a) C(11b) 13(1) 1_555 1_555 1_555 yes
C(11c) C(10a) C(10b) 160(5) 1_555 1_555 1_555 yes
C(11c) C(10a) C(9b) 121(2) 1_555 1_555 1_555 yes
C(11c) C(10a) C(15b) 133(2) 1_555 1_555 1_555 yes
C(10c) C(10a) C(16c) 163(1) 1_555 1_555 1_555 yes
C(10c) C(10a) C(11a) 116(1) 1_555 1_555 1_555 yes
C(10c) C(10a) C(9a) 9(1) 1_555 1_555 1_555 yes
C(10c) C(10a) C(15a) 117(1) 1_555 1_555 1_555 yes
C(10c) C(10a) C(11b) 127(2) 1_555 1_555 1_555 yes
C(10c) C(10a) C(10b) 23(3) 1_555 1_555 1_555 yes
C(10c) C(10a) C(9b) 17(1) 1_555 1_555 1_555 yes
C(10c) C(10a) C(15b) 87(1) 1_555 1_555 1_555 yes
C(16c) C(10a) C(11a) 78(1) 1_555 1_555 1_555 yes
C(16c) C(10a) C(9a) 172(1) 1_555 1_555 1_555 yes
C(16c) C(10a) C(15a) 47(1) 1_555 1_555 1_555 yes
C(16c) C(10a) C(11b) 68(1) 1_555 1_555 1_555 yes
C(16c) C(10a) C(10b) 141(3) 1_555 1_555 1_555 yes
C(16c) C(10a) C(9b) 177(1) 1_555 1_555 1_555 yes
C(16c) C(10a) C(15b) 76(1) 1_555 1_555 1_555 yes
C(11a) C(10a) C(9a) 107(1) 1_555 1_555 1_555 yes
C(11a) C(10a) C(15a) 126(1) 1_555 1_555 1_555 yes
C(11a) C(10a) C(11b) 10(1) 1_555 1_555 1_555 yes
C(11a) C(10a) C(10b) 139(4) 1_555 1_555 1_555 yes
C(11a) C(10a) C(9b) 99(1) 1_555 1_555 1_555 yes
C(11a) C(10a) C(15b) 155(2) 1_555 1_555 1_555 yes
C(9a) C(10a) C(15a) 126(1) 1_555 1_555 1_555 yes
C(9a) C(10a) C(11b) 118(1) 1_555 1_555 1_555 yes
C(9a) C(10a) C(10b) 31(3) 1_555 1_555 1_555 yes
C(9a) C(10a) C(9b) 8.5(7) 1_555 1_555 1_555 yes
C(9a) C(10a) C(15b) 96(1) 1_555 1_555 1_555 yes
C(15a) C(10a) C(11b) 115(2) 1_555 1_555 1_555 yes
C(15a) C(10a) C(10b) 94(3) 1_555 1_555 1_555 yes
C(15a) C(10a) C(9b) 134(1) 1_555 1_555 1_555 yes
C(15a) C(10a) C(15b) 29(1) 1_555 1_555 1_555 yes
C(11b) C(10a) C(10b) 150(4) 1_555 1_555 1_555 yes
C(11b) C(10a) C(9b) 110(1) 1_555 1_555 1_555 yes
C(11b) C(10a) C(15b) 145(2) 1_555 1_555 1_555 yes
C(10b) C(10a) C(9b) 39(3) 1_555 1_555 1_555 yes
C(10b) C(10a) C(15b) 64(3) 1_555 1_555 1_555 yes
C(9b) C(10a) C(15b) 104(1) 1_555 1_555 1_555 yes
Ir(2) C(9a) C(10c) 73(2) 1_555 1_555 1_555 yes
Ir(2) C(9a) C(9c) 71(1) 1_555 1_555 1_555 yes
Ir(2) C(9a) C(15c) 111(1) 1_555 1_555 1_555 yes
Ir(2) C(9a) C(8a) 70(1) 1_555 1_555 1_555 yes
Ir(2) C(9a) C(10a) 71(1) 1_555 1_555 1_555 yes
Ir(2) C(9a) C(14a) 123(1) 1_555 1_555 1_555 yes
Ir(2) C(9a) C(8b) 67.7(9) 1_555 1_555 1_555 yes
Ir(2) C(9a) C(10b) 75(1) 1_555 1_555 1_555 yes
Ir(2) C(9a) C(9b) 84(4) 1_555 1_555 1_555 yes
Ir(2) C(9a) C(14b) 117(1) 1_555 1_555 1_555 yes
C(10c) C(9a) C(9c) 127(2) 1_555 1_555 1_555 yes
C(10c) C(9a) C(15c) 66(1) 1_555 1_555 1_555 yes
C(10c) C(9a) C(8a) 120(2) 1_555 1_555 1_555 yes
C(10c) C(9a) C(10a) 13(1) 1_555 1_555 1_555 yes
C(10c) C(9a) C(14a) 113(2) 1_555 1_555 1_555 yes
C(10c) C(9a) C(8b) 110(2) 1_555 1_555 1_555 yes
C(10c) C(9a) C(10b) 5(1) 1_555 1_555 1_555 yes
C(10c) C(9a) C(9b) 145(5) 1_555 1_555 1_555 yes
C(10c) C(9a) C(14b) 143(2) 1_555 1_555 1_555 yes
C(9c) C(9a) C(15c) 164(2) 1_555 1_555 1_555 yes
C(9c) C(9a) C(8a) 7(1) 1_555 1_555 1_555 yes
C(9c) C(9a) C(10a) 115(1) 1_555 1_555 1_555 yes
C(9c) C(9a) C(14a) 118(2) 1_555 1_555 1_555 yes
C(9c) C(9a) C(8b) 17(1) 1_555 1_555 1_555 yes
C(9c) C(9a) C(10b) 124(2) 1_555 1_555 1_555 yes
C(9c) C(9a) C(9b) 18(3) 1_555 1_555 1_555 yes
C(9c) C(9a) C(14b) 88(2) 1_555 1_555 1_555 yes
C(15c) C(9a) C(8a) 172(1) 1_555 1_555 1_555 yes
C(15c) C(9a) C(10a) 79(1) 1_555 1_555 1_555 yes
C(15c) C(9a) C(14a) 46(1) 1_555 1_555 1_555 yes
C(15c) C(9a) C(8b) 177(1) 1_555 1_555 1_555 yes
C(15c) C(9a) C(10b) 69(1) 1_555 1_555 1_555 yes
C(15c) C(9a) C(9b) 147(4) 1_555 1_555 1_555 yes
C(15c) C(9a) C(14b) 76(1) 1_555 1_555 1_555 yes
C(8a) C(9a) C(10a) 108(1) 1_555 1_555 1_555 yes
C(8a) C(9a) C(14a) 125(1) 1_555 1_555 1_555 yes
C(8a) C(9a) C(8b) 9(1) 1_555 1_555 1_555 yes
C(8a) C(9a) C(10b) 117(1) 1_555 1_555 1_555 yes
C(8a) C(9a) C(9b) 25(3) 1_555 1_555 1_555 yes
C(8a) C(9a) C(14b) 96(1) 1_555 1_555 1_555 yes
C(10a) C(9a) C(14a) 125(1) 1_555 1_555 1_555 yes
C(10a) C(9a) C(8b) 98(1) 1_555 1_555 1_555 yes
C(10a) C(9a) C(10b) 9.5(9) 1_555 1_555 1_555 yes
C(10a) C(9a) C(9b) 133(4) 1_555 1_555 1_555 yes
C(10a) C(9a) C(14b) 155(1) 1_555 1_555 1_555 yes
C(14a) C(9a) C(8b) 135(1) 1_555 1_555 1_555 yes
C(14a) C(9a) C(10b) 116(1) 1_555 1_555 1_555 yes
C(14a) C(9a) C(9b) 100(4) 1_555 1_555 1_555 yes
C(14a) C(9a) C(14b) 29(1) 1_555 1_555 1_555 yes
C(8b) C(9a) C(10b) 107(1) 1_555 1_555 1_555 yes
C(8b) C(9a) C(9b) 35(3) 1_555 1_555 1_555 yes
C(8b) C(9a) C(14b) 105(1) 1_555 1_555 1_555 yes
C(10b) C(9a) C(9b) 143(4) 1_555 1_555 1_555 yes
C(10b) C(9a) C(14b) 146(1) 1_555 1_555 1_555 yes
C(9b) C(9a) C(14b) 70(4) 1_555 1_555 1_555 yes
C(9c) C(13a) C(14c) 59(1) 1_555 1_555 1_555 yes
C(9c) C(13a) C(8a) 14.2(8) 1_555 1_555 1_555 yes
C(9c) C(13a) C(8b) 26.7(8) 1_555 1_555 1_555 yes
C(9c) C(13a) C(13b) 93(3) 1_555 1_555 1_555 yes
C(14c) C(13a) C(8a) 73(2) 1_555 1_555 1_555 yes
C(14c) C(13a) C(8b) 86(2) 1_555 1_555 1_555 yes
C(14c) C(13a) C(13b) 152(4) 1_555 1_555 1_555 yes
C(8a) C(13a) C(8b) 12.5(8) 1_555 1_555 1_555 yes
C(8a) C(13a) C(13b) 78(3) 1_555 1_555 1_555 yes
C(8b) C(13a) C(13b) 66(2) 1_555 1_555 1_555 yes
C(7c) C(16a) C(12c) 60(1) 1_555 1_555 1_555 yes
C(7c) C(16a) C(11a) 20.7(8) 1_555 1_555 1_555 yes
C(7c) C(16a) C(11b) 34.5(10) 1_555 1_555 1_555 yes
C(7c) C(16a) C(16b) 103(2) 1_555 1_555 1_555 yes
C(12c) C(16a) C(11a) 81(1) 1_555 1_555 1_555 yes
C(12c) C(16a) C(11b) 95(2) 1_555 1_555 1_555 yes
C(12c) C(16a) C(16b) 163(3) 1_555 1_555 1_555 yes
C(11a) C(16a) C(11b) 13.9(8) 1_555 1_555 1_555 yes
C(11a) C(16a) C(16b) 82(2) 1_555 1_555 1_555 yes
C(11b) C(16a) C(16b) 68(2) 1_555 1_555 1_555 yes
C(8c) C(12a) C(13c) 63(1) 1_555 1_555 1_555 yes
C(8c) C(12a) C(7a) 16(1) 1_555 1_555 1_555 yes
C(8c) C(12a) C(7b) 30(1) 1_555 1_555 1_555 yes
C(8c) C(12a) C(12b) 96(1) 1_555 1_555 1_555 yes
C(13c) C(12a) C(7a) 80(1) 1_555 1_555 1_555 yes
C(13c) C(12a) C(7b) 93(1) 1_555 1_555 1_555 yes
C(13c) C(12a) C(12b) 160(2) 1_555 1_555 1_555 yes
C(7a) C(12a) C(7b) 13(1) 1_555 1_555 1_555 yes
C(7a) C(12a) C(12b) 80(1) 1_555 1_555 1_555 yes
C(7b) C(12a) C(12b) 66(1) 1_555 1_555 1_555 yes
C(11c) C(15a) C(16c) 56(1) 1_555 1_555 1_555 yes
C(11c) C(15a) C(10a) 20(1) 1_555 1_555 1_555 yes
C(11c) C(15a) C(10b) 33(1) 1_555 1_555 1_555 yes
C(11c) C(15a) C(15b) 103(2) 1_555 1_555 1_555 yes
C(16c) C(15a) C(10a) 76(1) 1_555 1_555 1_555 yes
C(16c) C(15a) C(10b) 89(1) 1_555 1_555 1_555 yes
C(16c) C(15a) C(15b) 158(3) 1_555 1_555 1_555 yes
C(10a) C(15a) C(10b) 12.6(10) 1_555 1_555 1_555 yes
C(10a) C(15a) C(15b) 82(2) 1_555 1_555 1_555 yes
C(10b) C(15a) C(15b) 70(2) 1_555 1_555 1_555 yes
C(15c) C(14a) C(9a) 72(1) 1_555 1_555 1_555 yes
C(15c) C(14a) C(9b) 83(1) 1_555 1_555 1_555 yes
C(15c) C(14a) C(14b) 152(2) 1_555 1_555 1_555 yes
C(9a) C(14a) C(9b) 11(1) 1_555 1_555 1_555 yes
C(9a) C(14a) C(14b) 80(1) 1_555 1_555 1_555 yes
C(9b) C(14a) C(14b) 68(1) 1_555 1_555 1_555 yes
Ir(2) C(8b) C(8c) 77(2) 1_555 1_555 1_555 yes
Ir(2) C(8b) C(9c) 73(1) 1_555 1_555 1_555 yes
Ir(2) C(8b) C(8a) 84(4) 1_555 1_555 1_555 yes
Ir(2) C(8b) C(7a) 74(1) 1_555 1_555 1_555 yes
Ir(2) C(8b) C(9a) 68.3(9) 1_555 1_555 1_555 yes
Ir(2) C(8b) C(13a) 116(1) 1_555 1_555 1_555 yes
Ir(2) C(8b) C(7b) 71(1) 1_555 1_555 1_555 yes
Ir(2) C(8b) C(9b) 71(1) 1_555 1_555 1_555 yes
Ir(2) C(8b) C(13b) 121(1) 1_555 1_555 1_555 yes
C(8c) C(8b) C(9c) 144(3) 1_555 1_555 1_555 yes
C(8c) C(8b) C(8a) 161(5) 1_555 1_555 1_555 yes
C(8c) C(8b) C(7a) 17(1) 1_555 1_555 1_555 yes
C(8c) C(8b) C(9a) 125(2) 1_555 1_555 1_555 yes
C(8c) C(8b) C(13a) 128(2) 1_555 1_555 1_555 yes
C(8c) C(8b) C(7b) 27(1) 1_555 1_555 1_555 yes
C(8c) C(8b) C(9b) 133(2) 1_555 1_555 1_555 yes
C(8c) C(8b) C(13b) 99(2) 1_555 1_555 1_555 yes
C(9c) C(8b) C(8a) 19(3) 1_555 1_555 1_555 yes
C(9c) C(8b) C(7a) 130(2) 1_555 1_555 1_555 yes
C(9c) C(8b) C(9a) 21(1) 1_555 1_555 1_555 yes
C(9c) C(8b) C(13a) 82(2) 1_555 1_555 1_555 yes
C(9c) C(8b) C(7b) 120(2) 1_555 1_555 1_555 yes
C(9c) C(8b) C(9b) 13(1) 1_555 1_555 1_555 yes
C(9c) C(8b) C(13b) 112(2) 1_555 1_555 1_555 yes
C(8a) C(8b) C(7a) 149(4) 1_555 1_555 1_555 yes
C(8a) C(8b) C(9a) 40(3) 1_555 1_555 1_555 yes
C(8a) C(8b) C(13a) 63(4) 1_555 1_555 1_555 yes
C(8a) C(8b) C(7b) 139(4) 1_555 1_555 1_555 yes
C(8a) C(8b) C(9b) 32(3) 1_555 1_555 1_555 yes
C(8a) C(8b) C(13b) 93(4) 1_555 1_555 1_555 yes
C(7a) C(8b) C(9a) 110(1) 1_555 1_555 1_555 yes
C(7a) C(8b) C(13a) 145(1) 1_555 1_555 1_555 yes
C(7a) C(8b) C(7b) 10(1) 1_555 1_555 1_555 yes
C(7a) C(8b) C(9b) 118(1) 1_555 1_555 1_555 yes
C(7a) C(8b) C(13b) 115(1) 1_555 1_555 1_555 yes
C(9a) C(8b) C(13a) 103(1) 1_555 1_555 1_555 yes
C(9a) C(8b) C(7b) 99(1) 1_555 1_555 1_555 yes
C(9a) C(8b) C(9b) 8(1) 1_555 1_555 1_555 yes
C(9a) C(8b) C(13b) 134(1) 1_555 1_555 1_555 yes
C(13a) C(8b) C(7b) 156(1) 1_555 1_555 1_555 yes
C(13a) C(8b) C(9b) 95(1) 1_555 1_555 1_555 yes
C(13a) C(8b) C(13b) 30(1) 1_555 1_555 1_555 yes
C(7b) C(8b) C(9b) 107(1) 1_555 1_555 1_555 yes
C(7b) C(8b) C(13b) 125(1) 1_555 1_555 1_555 yes
C(9b) C(8b) C(13b) 126(2) 1_555 1_555 1_555 yes
Ir(2) C(7b) C(8c) 75(1) 1_555 1_555 1_555 yes
Ir(2) C(7b) C(7c) 79(2) 1_555 1_555 1_555 yes
Ir(2) C(7b) C(11c) 65.1(7) 1_555 1_555 1_555 yes
Ir(2) C(7b) C(8a) 67.0(8) 1_555 1_555 1_555 yes
Ir(2) C(7b) C(7a) 80(2) 1_555 1_555 1_555 yes
Ir(2) C(7b) C(11a) 74(1) 1_555 1_555 1_555 yes
Ir(2) C(7b) C(12a) 114(1) 1_555 1_555 1_555 yes
Ir(2) C(7b) C(8b) 71.2(9) 1_555 1_555 1_555 yes
Ir(2) C(7b) C(11b) 72.1(9) 1_555 1_555 1_555 yes
Ir(2) C(7b) C(12b) 122(1) 1_555 1_555 1_555 yes
C(8c) C(7b) C(7c) 154(2) 1_555 1_555 1_555 yes
C(8c) C(7b) C(11c) 116(1) 1_555 1_555 1_555 yes
C(8c) C(7b) C(8a) 28(1) 1_555 1_555 1_555 yes
C(8c) C(7b) C(7a) 8(2) 1_555 1_555 1_555 yes
C(8c) C(7b) C(11a) 135(1) 1_555 1_555 1_555 yes
C(8c) C(7b) C(12a) 73(1) 1_555 1_555 1_555 yes
C(8c) C(7b) C(8b) 21(1) 1_555 1_555 1_555 yes
C(8c) C(7b) C(11b) 127(1) 1_555 1_555 1_555 yes
C(8c) C(7b) C(12b) 105(1) 1_555 1_555 1_555 yes
C(7c) C(7b) C(11c) 44(1) 1_555 1_555 1_555 yes
C(7c) C(7b) C(8a) 131(2) 1_555 1_555 1_555 yes
C(7c) C(7b) C(7a) 159(4) 1_555 1_555 1_555 yes
C(7c) C(7b) C(11a) 25(2) 1_555 1_555 1_555 yes
C(7c) C(7b) C(12a) 123(2) 1_555 1_555 1_555 yes
C(7c) C(7b) C(8b) 139(2) 1_555 1_555 1_555 yes
C(7c) C(7b) C(11b) 34(2) 1_555 1_555 1_555 yes
C(7c) C(7b) C(12b) 93(2) 1_555 1_555 1_555 yes
C(11c) C(7b) C(8a) 88(1) 1_555 1_555 1_555 yes
C(11c) C(7b) C(7a) 124(2) 1_555 1_555 1_555 yes
C(11c) C(7b) C(11a) 19(1) 1_555 1_555 1_555 yes
C(11c) C(7b) C(12a) 168(1) 1_555 1_555 1_555 yes
C(11c) C(7b) C(8b) 96(1) 1_555 1_555 1_555 yes
C(11c) C(7b) C(11b) 11(1) 1_555 1_555 1_555 yes
C(11c) C(7b) C(12b) 137(1) 1_555 1_555 1_555 yes
C(8a) C(7b) C(7a) 36(2) 1_555 1_555 1_555 yes
C(8a) C(7b) C(11a) 108(1) 1_555 1_555 1_555 yes
C(8a) C(7b) C(12a) 102(1) 1_555 1_555 1_555 yes
C(8a) C(7b) C(8b) 8.1(8) 1_555 1_555 1_555 yes
C(8a) C(7b) C(11b) 99(1) 1_555 1_555 1_555 yes
C(8a) C(7b) C(12b) 134(1) 1_555 1_555 1_555 yes
C(7a) C(7b) C(11a) 144(3) 1_555 1_555 1_555 yes
C(7a) C(7b) C(12a) 65(2) 1_555 1_555 1_555 yes
C(7a) C(7b) C(8b) 29(2) 1_555 1_555 1_555 yes
C(7a) C(7b) C(11b) 136(3) 1_555 1_555 1_555 yes
C(7a) C(7b) C(12b) 97(2) 1_555 1_555 1_555 yes
C(11a) C(7b) C(12a) 148(2) 1_555 1_555 1_555 yes
C(11a) C(7b) C(8b) 116(1) 1_555 1_555 1_555 yes
C(11a) C(7b) C(11b) 8(1) 1_555 1_555 1_555 yes
C(11a) C(7b) C(12b) 117(2) 1_555 1_555 1_555 yes
C(12a) C(7b) C(8b) 94(1) 1_555 1_555 1_555 yes
C(12a) C(7b) C(11b) 157(1) 1_555 1_555 1_555 yes
C(12a) C(7b) C(12b) 31(1) 1_555 1_555 1_555 yes
C(8b) C(7b) C(11b) 107(1) 1_555 1_555 1_555 yes
C(8b) C(7b) C(12b) 126(1) 1_555 1_555 1_555 yes
C(11b) C(7b) C(12b) 126(2) 1_555 1_555 1_555 yes
Ir(2) C(11b) C(7c) 74(1) 1_555 1_555 1_555 yes
Ir(2) C(11b) C(11c) 76(2) 1_555 1_555 1_555 yes
Ir(2) C(11b) C(10c) 63.6(8) 1_555 1_555 1_555 yes
Ir(2) C(11b) C(16c) 111(1) 1_555 1_555 1_555 yes
Ir(2) C(11b) C(7a) 65.9(8) 1_555 1_555 1_555 yes
Ir(2) C(11b) C(11a) 79(3) 1_555 1_555 1_555 yes
Ir(2) C(11b) C(10a) 75(1) 1_555 1_555 1_555 yes
Ir(2) C(11b) C(16a) 115(1) 1_555 1_555 1_555 yes
Ir(2) C(11b) C(7b) 71(1) 1_555 1_555 1_555 yes
Ir(2) C(11b) C(10b) 71(1) 1_555 1_555 1_555 yes
Ir(2) C(11b) C(16b) 122(1) 1_555 1_555 1_555 yes
C(7c) C(11b) C(11c) 146(4) 1_555 1_555 1_555 yes
C(7c) C(11b) C(10c) 110(2) 1_555 1_555 1_555 yes
C(7c) C(11b) C(16c) 149(2) 1_555 1_555 1_555 yes
C(7c) C(11b) C(7a) 27(1) 1_555 1_555 1_555 yes
C(7c) C(11b) C(11a) 5(3) 1_555 1_555 1_555 yes
C(7c) C(11b) C(10a) 133(2) 1_555 1_555 1_555 yes
C(7c) C(11b) C(16a) 76(1) 1_555 1_555 1_555 yes
C(7c) C(11b) C(7b) 19(1) 1_555 1_555 1_555 yes
C(7c) C(11b) C(10b) 125(2) 1_555 1_555 1_555 yes
C(7c) C(11b) C(16b) 107(2) 1_555 1_555 1_555 yes
C(11c) C(11b) C(10c) 39(3) 1_555 1_555 1_555 yes
C(11c) C(11b) C(16c) 59(3) 1_555 1_555 1_555 yes
C(11c) C(11b) C(7a) 121(4) 1_555 1_555 1_555 yes
C(11c) C(11b) C(11a) 152(6) 1_555 1_555 1_555 yes
C(11c) C(11b) C(10a) 18(3) 1_555 1_555 1_555 yes
C(11c) C(11b) C(16a) 133(4) 1_555 1_555 1_555 yes
C(11c) C(11b) C(7b) 131(4) 1_555 1_555 1_555 yes
C(11c) C(11b) C(10b) 25(3) 1_555 1_555 1_555 yes
C(11c) C(11b) C(16b) 102(3) 1_555 1_555 1_555 yes
C(10c) C(11b) C(16c) 98(1) 1_555 1_555 1_555 yes
C(10c) C(11b) C(7a) 83(1) 1_555 1_555 1_555 yes
C(10c) C(11b) C(11a) 115(4) 1_555 1_555 1_555 yes
C(10c) C(11b) C(10a) 22(1) 1_555 1_555 1_555 yes
C(10c) C(11b) C(16a) 172(1) 1_555 1_555 1_555 yes
C(10c) C(11b) C(7b) 92(1) 1_555 1_555 1_555 yes
C(10c) C(11b) C(10b) 15.7(10) 1_555 1_555 1_555 yes
C(10c) C(11b) C(16b) 141(1) 1_555 1_555 1_555 yes
C(16c) C(11b) C(7a) 176(1) 1_555 1_555 1_555 yes
C(16c) C(11b) C(11a) 144(5) 1_555 1_555 1_555 yes
C(16c) C(11b) C(10a) 75(1) 1_555 1_555 1_555 yes
C(16c) C(11b) C(16a) 74(1) 1_555 1_555 1_555 yes
C(16c) C(11b) C(7b) 168(1) 1_555 1_555 1_555 yes
C(16c) C(11b) C(10b) 83(1) 1_555 1_555 1_555 yes
C(16c) C(11b) C(16b) 42(1) 1_555 1_555 1_555 yes
C(7a) C(11b) C(11a) 32(4) 1_555 1_555 1_555 yes
C(7a) C(11b) C(10a) 105(1) 1_555 1_555 1_555 yes
C(7a) C(11b) C(16a) 103(1) 1_555 1_555 1_555 yes
C(7a) C(11b) C(7b) 9.3(9) 1_555 1_555 1_555 yes
C(7a) C(11b) C(10b) 98(1) 1_555 1_555 1_555 yes
C(7a) C(11b) C(16b) 135(1) 1_555 1_555 1_555 yes
C(11a) C(11b) C(10a) 138(5) 1_555 1_555 1_555 yes
C(11a) C(11b) C(16a) 70(4) 1_555 1_555 1_555 yes
C(11a) C(11b) C(7b) 23(4) 1_555 1_555 1_555 yes
C(11a) C(11b) C(10b) 131(5) 1_555 1_555 1_555 yes
C(11a) C(11b) C(16b) 102(4) 1_555 1_555 1_555 yes
C(10a) C(11b) C(16a) 150(2) 1_555 1_555 1_555 yes
C(10a) C(11b) C(7b) 115(2) 1_555 1_555 1_555 yes
C(10a) C(11b) C(10b) 7(1) 1_555 1_555 1_555 yes
C(10a) C(11b) C(16b) 118(1) 1_555 1_555 1_555 yes
C(16a) C(11b) C(7b) 94(1) 1_555 1_555 1_555 yes
C(16a) C(11b) C(10b) 157(1) 1_555 1_555 1_555 yes
C(16a) C(11b) C(16b) 31(1) 1_555 1_555 1_555 yes
C(7b) C(11b) C(10b) 108(1) 1_555 1_555 1_555 yes
C(7b) C(11b) C(16b) 125(1) 1_555 1_555 1_555 yes
C(10b) C(11b) C(16b) 125(1) 1_555 1_555 1_555 yes
Ir(2) C(10b) C(11c) 73(1) 1_555 1_555 1_555 yes
Ir(2) C(10b) C(10c) 72(2) 1_555 1_555 1_555 yes
Ir(2) C(10b) C(9c) 62.2(8) 1_555 1_555 1_555 yes
Ir(2) C(10b) C(15c) 111(1) 1_555 1_555 1_555 yes
Ir(2) C(10b) C(11a) 66.6(9) 1_555 1_555 1_555 yes
Ir(2) C(10b) C(10a) 83(4) 1_555 1_555 1_555 yes
Ir(2) C(10b) C(9a) 75(1) 1_555 1_555 1_555 yes
Ir(2) C(10b) C(15a) 118(1) 1_555 1_555 1_555 yes
Ir(2) C(10b) C(11b) 71(1) 1_555 1_555 1_555 yes
Ir(2) C(10b) C(9b) 71(1) 1_555 1_555 1_555 yes
Ir(2) C(10b) C(15b) 122(1) 1_555 1_555 1_555 yes
C(11c) C(10b) C(10c) 129(2) 1_555 1_555 1_555 yes
C(11c) C(10b) C(9c) 101(1) 1_555 1_555 1_555 yes
C(11c) C(10b) C(15c) 161(2) 1_555 1_555 1_555 yes
C(11c) C(10b) C(11a) 21(1) 1_555 1_555 1_555 yes
C(11c) C(10b) C(10a) 12(3) 1_555 1_555 1_555 yes
C(11c) C(10b) C(9a) 127(1) 1_555 1_555 1_555 yes
C(11c) C(10b) C(15a) 84(1) 1_555 1_555 1_555 yes
C(11c) C(10b) C(11b) 11(1) 1_555 1_555 1_555 yes
C(11c) C(10b) C(9b) 118(1) 1_555 1_555 1_555 yes
C(11c) C(10b) C(15b) 115(2) 1_555 1_555 1_555 yes
C(10c) C(10b) C(9c) 28(1) 1_555 1_555 1_555 yes
C(10c) C(10b) C(15c) 67(2) 1_555 1_555 1_555 yes
C(10c) C(10b) C(11a) 109(2) 1_555 1_555 1_555 yes
C(10c) C(10b) C(10a) 142(4) 1_555 1_555 1_555 yes
C(10c) C(10b) C(9a) 5(1) 1_555 1_555 1_555 yes
C(10c) C(10b) C(15a) 144(2) 1_555 1_555 1_555 yes
C(10c) C(10b) C(11b) 119(2) 1_555 1_555 1_555 yes
C(10c) C(10b) C(9b) 12(1) 1_555 1_555 1_555 yes
C(10c) C(10b) C(15b) 114(2) 1_555 1_555 1_555 yes
C(9c) C(10b) C(15c) 96(1) 1_555 1_555 1_555 yes
C(9c) C(10b) C(11a) 80(1) 1_555 1_555 1_555 yes
C(9c) C(10b) C(10a) 113(3) 1_555 1_555 1_555 yes
C(9c) C(10b) C(9a) 25.6(9) 1_555 1_555 1_555 yes
C(9c) C(10b) C(15a) 173(1) 1_555 1_555 1_555 yes
C(9c) C(10b) C(11b) 90(1) 1_555 1_555 1_555 yes
C(9c) C(10b) C(9b) 17.3(8) 1_555 1_555 1_555 yes
C(9c) C(10b) C(15b) 143(1) 1_555 1_555 1_555 yes
C(15c) C(10b) C(11a) 177(1) 1_555 1_555 1_555 yes
C(15c) C(10b) C(10a) 149(4) 1_555 1_555 1_555 yes
C(15c) C(10b) C(9a) 71(1) 1_555 1_555 1_555 yes
C(15c) C(10b) C(15a) 76(1) 1_555 1_555 1_555 yes
C(15c) C(10b) C(11b) 172(1) 1_555 1_555 1_555 yes
C(15c) C(10b) C(9b) 79(1) 1_555 1_555 1_555 yes
C(15c) C(10b) C(15b) 46(1) 1_555 1_555 1_555 yes
C(11a) C(10b) C(10a) 32(3) 1_555 1_555 1_555 yes
C(11a) C(10b) C(9a) 106(1) 1_555 1_555 1_555 yes
C(11a) C(10b) C(15a) 105(1) 1_555 1_555 1_555 yes
C(11a) C(10b) C(11b) 10(1) 1_555 1_555 1_555 yes
C(11a) C(10b) C(9b) 97(1) 1_555 1_555 1_555 yes
C(11a) C(10b) C(15b) 136(1) 1_555 1_555 1_555 yes
C(10a) C(10b) C(9a) 139(3) 1_555 1_555 1_555 yes
C(10a) C(10b) C(15a) 72(3) 1_555 1_555 1_555 yes
C(10a) C(10b) C(11b) 22(3) 1_555 1_555 1_555 yes
C(10a) C(10b) C(9b) 130(3) 1_555 1_555 1_555 yes
C(10a) C(10b) C(15b) 103(4) 1_555 1_555 1_555 yes
C(9a) C(10b) C(15a) 148(1) 1_555 1_555 1_555 yes
C(9a) C(10b) C(11b) 116(1) 1_555 1_555 1_555 yes
C(9a) C(10b) C(9b) 8.4(9) 1_555 1_555 1_555 yes
C(9a) C(10b) C(15b) 117(1) 1_555 1_555 1_555 yes
C(15a) C(10b) C(11b) 95(1) 1_555 1_555 1_555 yes
C(15a) C(10b) C(9b) 156(1) 1_555 1_555 1_555 yes
C(15a) C(10b) C(15b) 30(1) 1_555 1_555 1_555 yes
C(11b) C(10b) C(9b) 107(1) 1_555 1_555 1_555 yes
C(11b) C(10b) C(15b) 126(2) 1_555 1_555 1_555 yes
C(9b) C(10b) C(15b) 126(1) 1_555 1_555 1_555 yes
Ir(2) C(9b) C(10c) 72(1) 1_555 1_555 1_555 yes
Ir(2) C(9b) C(9c) 73(2) 1_555 1_555 1_555 yes
Ir(2) C(9b) C(14c) 108(1) 1_555 1_555 1_555 yes
Ir(2) C(9b) C(8a) 75(1) 1_555 1_555 1_555 yes
Ir(2) C(9b) C(10a) 68(1) 1_555 1_555 1_555 yes
Ir(2) C(9b) C(9a) 86(4) 1_555 1_555 1_555 yes
Ir(2) C(9b) C(14a) 118(1) 1_555 1_555 1_555 yes
Ir(2) C(9b) C(8b) 71(1) 1_555 1_555 1_555 yes
Ir(2) C(9b) C(10b) 72(1) 1_555 1_555 1_555 yes
Ir(2) C(9b) C(14b) 122(1) 1_555 1_555 1_555 yes
C(10c) C(9b) C(9c) 130(3) 1_555 1_555 1_555 yes
C(10c) C(9b) C(14c) 167(1) 1_555 1_555 1_555 yes
C(10c) C(9b) C(8a) 125(2) 1_555 1_555 1_555 yes
C(10c) C(9b) C(10a) 16(1) 1_555 1_555 1_555 yes
C(10c) C(9b) C(9a) 21(3) 1_555 1_555 1_555 yes
C(10c) C(9b) C(14a) 89(1) 1_555 1_555 1_555 yes
C(10c) C(9b) C(8b) 115(2) 1_555 1_555 1_555 yes
C(10c) C(9b) C(10b) 7(1) 1_555 1_555 1_555 yes
C(10c) C(9b) C(14b) 118(1) 1_555 1_555 1_555 yes
C(9c) C(9b) C(14c) 60(2) 1_555 1_555 1_555 yes
C(9c) C(9b) C(8a) 7(1) 1_555 1_555 1_555 yes
C(9c) C(9b) C(10a) 114(2) 1_555 1_555 1_555 yes
C(9c) C(9b) C(9a) 151(6) 1_555 1_555 1_555 yes
C(9c) C(9b) C(14a) 139(3) 1_555 1_555 1_555 yes
C(9c) C(9b) C(8b) 16(2) 1_555 1_555 1_555 yes
C(9c) C(9b) C(10b) 123(3) 1_555 1_555 1_555 yes
C(9c) C(9b) C(14b) 110(3) 1_555 1_555 1_555 yes
C(14c) C(9b) C(8a) 66(1) 1_555 1_555 1_555 yes
C(14c) C(9b) C(10a) 174(1) 1_555 1_555 1_555 yes
C(14c) C(9b) C(9a) 146(4) 1_555 1_555 1_555 yes
C(14c) C(9b) C(14a) 79(1) 1_555 1_555 1_555 yes
C(14c) C(9b) C(8b) 76(1) 1_555 1_555 1_555 yes
C(14c) C(9b) C(10b) 175(1) 1_555 1_555 1_555 yes
C(14c) C(9b) C(14b) 49(1) 1_555 1_555 1_555 yes
C(8a) C(9b) C(10a) 108(1) 1_555 1_555 1_555 yes
C(8a) C(9b) C(9a) 146(5) 1_555 1_555 1_555 yes
C(8a) C(9b) C(14a) 145(2) 1_555 1_555 1_555 yes
C(8a) C(9b) C(8b) 10(1) 1_555 1_555 1_555 yes
C(8a) C(9b) C(10b) 118(1) 1_555 1_555 1_555 yes
C(8a) C(9b) C(14b) 115(2) 1_555 1_555 1_555 yes
C(10a) C(9b) C(9a) 37(3) 1_555 1_555 1_555 yes
C(10a) C(9b) C(14a) 105(1) 1_555 1_555 1_555 yes
C(10a) C(9b) C(8b) 98(1) 1_555 1_555 1_555 yes
C(10a) C(9b) C(10b) 9.3(8) 1_555 1_555 1_555 yes
C(10a) C(9b) C(14b) 135(1) 1_555 1_555 1_555 yes
C(9a) C(9b) C(14a) 67(3) 1_555 1_555 1_555 yes
C(9a) C(9b) C(8b) 136(4) 1_555 1_555 1_555 yes
C(9a) C(9b) C(10b) 28(3) 1_555 1_555 1_555 yes
C(9a) C(9b) C(14b) 97(4) 1_555 1_555 1_555 yes
C(14a) C(9b) C(8b) 155(2) 1_555 1_555 1_555 yes
C(14a) C(9b) C(10b) 96(1) 1_555 1_555 1_555 yes
C(14a) C(9b) C(14b) 29(1) 1_555 1_555 1_555 yes
C(8b) C(9b) C(10b) 108(1) 1_555 1_555 1_555 yes
C(8b) C(9b) C(14b) 125(2) 1_555 1_555 1_555 yes
C(10b) C(9b) C(14b) 125(1) 1_555 1_555 1_555 yes
C(8c) C(13b) C(13c) 56(1) 1_555 1_555 1_555 yes
C(8c) C(13b) C(8a) 35(1) 1_555 1_555 1_555 yes
C(8c) C(13b) C(13a) 104(2) 1_555 1_555 1_555 yes
C(8c) C(13b) C(8b) 22.0(10) 1_555 1_555 1_555 yes
C(13c) C(13b) C(8a) 91(2) 1_555 1_555 1_555 yes
C(13c) C(13b) C(13a) 159(3) 1_555 1_555 1_555 yes
C(13c) C(13b) C(8b) 78(2) 1_555 1_555 1_555 yes
C(8a) C(13b) C(13a) 69(2) 1_555 1_555 1_555 yes
C(8a) C(13b) C(8b) 13.3(10) 1_555 1_555 1_555 yes
C(13a) C(13b) C(8b) 83(2) 1_555 1_555 1_555 yes
C(11c) C(16b) C(16c) 61(1) 1_555 1_555 1_555 yes
C(11c) C(16b) C(11a) 28.7(8) 1_555 1_555 1_555 yes
C(11c) C(16b) C(16a) 94(3) 1_555 1_555 1_555 yes
C(11c) C(16b) C(11b) 15.7(7) 1_555 1_555 1_555 yes
C(16c) C(16b) C(11a) 89(2) 1_555 1_555 1_555 yes
C(16c) C(16b) C(16a) 155(4) 1_555 1_555 1_555 yes
C(16c) C(16b) C(11b) 76(2) 1_555 1_555 1_555 yes
C(11a) C(16b) C(16a) 66(2) 1_555 1_555 1_555 yes
C(11a) C(16b) C(11b) 13.2(8) 1_555 1_555 1_555 yes
C(16a) C(16b) C(11b) 79(3) 1_555 1_555 1_555 yes
C(7c) C(12b) C(12c) 60(1) 1_555 1_555 1_555 yes
C(7c) C(12b) C(7a) 33.6(10) 1_555 1_555 1_555 yes
C(7c) C(12b) C(12a) 100(1) 1_555 1_555 1_555 yes
C(7c) C(12b) C(7b) 19(1) 1_555 1_555 1_555 yes
C(12c) C(12b) C(7a) 94(1) 1_555 1_555 1_555 yes
C(12c) C(12b) C(12a) 159(2) 1_555 1_555 1_555 yes
C(12c) C(12b) C(7b) 80(1) 1_555 1_555 1_555 yes
C(7a) C(12b) C(12a) 67(1) 1_555 1_555 1_555 yes
C(7a) C(12b) C(7b) 14(1) 1_555 1_555 1_555 yes
C(12a) C(12b) C(7b) 81(1) 1_555 1_555 1_555 yes
C(10c) C(15b) C(15c) 56(1) 1_555 1_555 1_555 yes
C(10c) C(15b) C(10a) 27.5(10) 1_555 1_555 1_555 yes
C(10c) C(15b) C(15a) 94(2) 1_555 1_555 1_555 yes
C(10c) C(15b) C(10b) 15(1) 1_555 1_555 1_555 yes
C(15c) C(15b) C(10a) 83(1) 1_555 1_555 1_555 yes
C(15c) C(15b) C(15a) 150(2) 1_555 1_555 1_555 yes
C(15c) C(15b) C(10b) 71(1) 1_555 1_555 1_555 yes
C(10a) C(15b) C(15a) 67(1) 1_555 1_555 1_555 yes
C(10a) C(15b) C(10b) 11(1) 1_555 1_555 1_555 yes
C(15a) C(15b) C(10b) 79(2) 1_555 1_555 1_555 yes
C(14c) C(14b) C(9a) 85(1) 1_555 1_555 1_555 yes
C(14c) C(14b) C(14a) 154(3) 1_555 1_555 1_555 yes
C(14c) C(14b) C(9b) 73(1) 1_555 1_555 1_555 yes
C(9a) C(14b) C(14a) 69(2) 1_555 1_555 1_555 yes
C(9a) C(14b) C(9b) 12.0(9) 1_555 1_555 1_555 yes
C(14a) C(14b) C(9b) 81(2) 1_555 1_555 1_555 yes

loop_
_geom_bond_atom_site_label_1
_geom_bond_atom_site_label_2
_geom_bond_distance
_geom_bond_site_symmetry_1
_geom_bond_site_symmetry_2
_geom_bond_publ_flag
Ir(1) S(1) 2.382(5) 1_555 1_555 yes
Ir(1) S(2) 2.366(4) 1_555 1_555 yes
Ir(1) S(2) 2.366(4) 1_555 2_555 yes
Ir(1) C(1a) 2.20(4) 1_555 1_555 yes
Ir(1) C(1b) 2.3(1) 1_555 1_555 yes
Ir(1) C(2a) 2.23(4) 1_555 1_555 yes
Ir(1) C(2a) 2.23(4) 1_555 2_555 yes
Ir(1) C(2b) 2.18(8) 1_555 1_555 yes
Ir(1) C(2b) 2.18(8) 1_555 2_555 yes
Ir(1) C(3a) 2.19(3) 1_555 1_555 yes
Ir(1) C(3a) 2.19(3) 1_555 2_555 yes
Ir(1) C(3b) 2.16(8) 1_555 1_555 yes
Ir(1) C(3b) 2.16(8) 1_555 2_555 yes
Ir(2) S(1) 2.381(3) 1_555 1_555 yes
Ir(2) S(2) 2.364(4) 1_555 1_555 yes
Ir(2) S(3) 2.361(3) 1_555 1_555 yes
Ir(2) C(8c) 2.17(1) 1_555 1_555 yes
Ir(2) C(7c) 2.19(1) 1_555 1_555 yes
Ir(2) C(11c) 2.17(2) 1_555 1_555 yes
Ir(2) C(10c) 2.13(2) 1_555 1_555 yes
Ir(2) C(9c) 2.13(2) 1_555 1_555 yes
Ir(2) C(8a) 2.21(2) 1_555 1_555 yes
Ir(2) C(7a) 2.19(1) 1_555 1_555 yes
Ir(2) C(11a) 2.20(2) 1_555 1_555 yes
Ir(2) C(10a) 2.22(2) 1_555 1_555 yes
Ir(2) C(9a) 2.22(2) 1_555 1_555 yes
Ir(2) C(8b) 2.21(2) 1_555 1_555 yes
Ir(2) C(7b) 2.22(2) 1_555 1_555 yes
Ir(2) C(11b) 2.23(2) 1_555 1_555 yes
Ir(2) C(10b) 2.23(2) 1_555 1_555 yes
Ir(2) C(9b) 2.22(2) 1_555 1_555 yes
C(1a) C(2a) 1.58(3) 1_555 1_555 yes
C(1a) C(2a) 1.58(3) 1_555 2_555 yes
C(1a) C(4a) 1.45(3) 1_555 1_555 yes
C(1b) C(2b) 1.32(8) 1_555 1_555 yes
C(1b) C(2b) 1.32(8) 1_555 2_555 yes
C(1b) C(4b) 1.3(1) 1_555 1_555 yes
C(2a) C(3a) 1.46(3) 1_555 1_555 yes
C(2a) C(5a) 1.47(4) 1_555 1_555 yes
C(2b) C(3b) 1.50(7) 1_555 1_555 yes
C(2b) C(5b) 1.42(9) 1_555 1_555 yes
C(3a) C(3a) 1.35(6) 1_555 2_555 yes
C(3a) C(6a) 1.51(4) 1_555 1_555 yes
C(3b) C(3b) 1.5(1) 1_555 2_555 yes
C(3b) C(6b) 1.46(10) 1_555 1_555 yes
C(17) C(18) 1.31(3) 1_555 1_555 yes
C(17) C(18) 1.31(3) 1_555 4_655 yes
C(18) C(18) 1.39(5) 1_555 2_555 yes
C(8c) C(7c) 1.40(3) 1_555 1_555 yes
C(8c) C(9c) 1.40(2) 1_555 1_555 yes
C(8c) C(13c) 1.54(2) 1_555 1_555 yes
C(7c) C(11c) 1.40(2) 1_555 1_555 yes
C(7c) C(12c) 1.54(3) 1_555 1_555 yes
C(11c) C(10c) 1.40(3) 1_555 1_555 yes
C(11c) C(16c) 1.54(3) 1_555 1_555 yes
C(10c) C(9c) 1.40(2) 1_555 1_555 yes
C(10c) C(15c) 1.54(2) 1_555 1_555 yes
C(9c) C(14c) 1.54(4) 1_555 1_555 yes
C(8a) C(7a) 1.40(3) 1_555 1_555 yes
C(8a) C(9a) 1.40(2) 1_555 1_555 yes
C(8a) C(13a) 1.54(4) 1_555 1_555 yes
C(7a) C(11a) 1.40(3) 1_555 1_555 yes
C(7a) C(12a) 1.54(2) 1_555 1_555 yes
C(11a) C(10a) 1.40(2) 1_555 1_555 yes
C(11a) C(16a) 1.54(3) 1_555 1_555 yes
C(10a) C(9a) 1.40(3) 1_555 1_555 yes
C(10a) C(15a) 1.54(3) 1_555 1_555 yes
C(9a) C(14a) 1.54(2) 1_555 1_555 yes
C(8b) C(7b) 1.40(3) 1_555 1_555 yes
C(8b) C(9b) 1.40(2) 1_555 1_555 yes
C(8b) C(13b) 1.54(3) 1_555 1_555 yes
C(7b) C(11b) 1.40(2) 1_555 1_555 yes
C(7b) C(12b) 1.54(2) 1_555 1_555 yes
C(11b) C(10b) 1.40(2) 1_555 1_555 yes
C(11b) C(16b) 1.54(4) 1_555 1_555 yes
C(10b) C(9b) 1.40(3) 1_555 1_555 yes
C(10b) C(15b) 1.54(2) 1_555 1_555 yes
C(9b) C(14b) 1.54(3) 1_555 1_555 yes

loop_
_geom_contact_atom_site_label_1
_geom_contact_atom_site_label_2
_geom_contact_distance
_geom_contact_site_symmetry_1
_geom_contact_site_symmetry_2
_geom_contact_publ_flag
Ir(1) Ir(2) 3.6145(8) 1_555 1_555 ?
Ir(2) Ir(2) 3.6155(9) 1_555 2_555 ?
